data_4345492
loop_
_publ_author_name
'Cesari, Cristiana'
'Ciabatti, Iacopo'
'Femoni, Cristina'
'Iapalucci, Maria Carmela'
'Mancini, Federica'
'Zacchini, Stefano'

_publ_section_title
;
 Heteroleptic Chini-Type Platinum Clusters: Synthesis and Characterization
 of Bis-Phospine Derivatives of [Pt3n(CO)6n](2-) (n = 2-4).
;
_journal_issue 3
_journal_name_full 'Inorganic chemistry'
_journal_page_first 1655
_journal_page_last 1668
_journal_paper_doi 10.1021/acs.inorgchem.6b02750
_journal_volume 56
_journal_year 2017
_chemical_formula_sum 'C82 H62 N2 O26 P4 Pt13'
_chemical_formula_weight 4151.39
_chemical_name_systematic
; 
 ? 
;
_space_group_IT_number 9
_symmetry_cell_setting monoclinic
_symmetry_space_group_name_Hall 'C -2yc'
_symmetry_space_group_name_H-M 'C 1 c 1'
_atom_sites_solution_hydrogens geom
_atom_sites_solution_primary direct
_atom_sites_solution_secondary difmap
_audit_creation_method SHELXL-97
_cell_angle_alpha 90.00
_cell_angle_beta 98.8280(10)
_cell_angle_gamma 90.00
_cell_formula_units_Z 4
_cell_length_a 12.8023(2)
_cell_length_b 34.8688(6)
_cell_length_c 20.7130(4)
_cell_measurement_reflns_used 9952
_cell_measurement_temperature 100(2)
_cell_measurement_theta_max 28.8645
_cell_measurement_theta_min 2.3365
_cell_volume 9136.8(3)
_computing_cell_refinement 'APEX2 (Bruker AXS, 2006)'
_computing_data_collection 'APEX2 (Bruker AXS, 2006)'
_computing_data_reduction 'SAINT (Bruker AXS, 2004)'
_computing_molecular_graphics 'SCHAKAL99 (Keller, 1999)'
_computing_publication_material 'XCIF (Bruker AXS, 2001)'
_computing_structure_refinement 'SHELXL-97 (Sheldrick, 1997)'
_computing_structure_solution 'SHELXS-97 (Sheldrick, 1990)'
_diffrn_ambient_temperature 100(2)
_diffrn_measured_fraction_theta_full 1.000
_diffrn_measured_fraction_theta_max 1.000
_diffrn_measurement_device_type 'CCD area detector'
_diffrn_measurement_method 'phi and omega scans'
_diffrn_radiation_monochromator graphite
_diffrn_radiation_source 'fine-focus sealed tube'
_diffrn_radiation_type MoK\a
_diffrn_radiation_wavelength 0.71073
_diffrn_reflns_av_R_equivalents 0.0552
_diffrn_reflns_av_unetI/netI 0.0487
_diffrn_reflns_limit_h_max 15
_diffrn_reflns_limit_h_min -15
_diffrn_reflns_limit_k_max 42
_diffrn_reflns_limit_k_min -42
_diffrn_reflns_limit_l_max 25
_diffrn_reflns_limit_l_min -25
_diffrn_reflns_number 71622
_diffrn_reflns_theta_full 26.00
_diffrn_reflns_theta_max 26.00
_diffrn_reflns_theta_min 1.53
_exptl_absorpt_coefficient_mu 19.959
_exptl_absorpt_correction_T_max 0.2402
_exptl_absorpt_correction_T_min 0.1424
_exptl_absorpt_correction_type empirical
_exptl_absorpt_process_details
;
 Data were corrected for Lorentz polarization and absorption
 effects (empirical absorption corrections SADABS).
 R(int) = 0.1598 (selected reflections only, before parameter refinement)
 R(int) = 0.0661 (selected reflections only, after parameter refinement)
;
_exptl_crystal_colour dark-red
_exptl_crystal_density_diffrn 3.018
_exptl_crystal_density_method 'not measured'
_exptl_crystal_description plate
_exptl_crystal_F_000 7400
_exptl_crystal_size_max 0.16
_exptl_crystal_size_mid 0.12
_exptl_crystal_size_min 0.10
_refine_diff_density_max 1.713
_refine_diff_density_min -1.575
_refine_diff_density_rms 0.193
_refine_ls_abs_structure_details 'Flack H D (1983), Acta Cryst. A39, 876-881'
_refine_ls_abs_structure_Flack 0.513(6)
_refine_ls_extinction_method none
_refine_ls_goodness_of_fit_ref 1.019
_refine_ls_hydrogen_treatment constr
_refine_ls_matrix_type full
_refine_ls_number_parameters 1145
_refine_ls_number_reflns 17911
_refine_ls_number_restraints 32
_refine_ls_restrained_S_all 1.020
_refine_ls_R_factor_all 0.0322
_refine_ls_R_factor_gt 0.0273
_refine_ls_shift/su_max 0.002
_refine_ls_shift/su_mean 0.000
_refine_ls_structure_factor_coef Fsqd
_refine_ls_weighting_details 'calc w=1/[\s^2^(Fo^2^)+(0.0241P)^2^+0.0000P] where P=(Fo^2^+2Fc^2^)/3'
_refine_ls_weighting_scheme calc
_refine_ls_wR_factor_gt 0.0606
_refine_ls_wR_factor_ref 0.0625
_reflns_number_gt 16558
_reflns_number_total 17911
_reflns_threshold_expression >2sigma(I)
_cod_data_source_file ic6b02750_si_002.cif
_cod_data_source_block '[Pt(dppe)2][Pt12(CO)24]'
_cod_depositor_comments
;
The following automatic conversions were performed:

'_symmetry_cell_setting' value 'Monoclinic' changed to 'monoclinic'
according to
/home/data/users/saulius/crontab/automatic-downloads/current/ACS/lib/dictionaries/cif_core.dic
dictionary named 'cif_core.dic' version 2.4.2 from 2011-04-26.

Automatic conversion script
Id: cif_fix_values 4973 2017-02-22 13:04:09Z antanas 
;
_cod_original_sg_symbol_H-M Cc
_cod_database_code 4345492

loop_
_symmetry_equiv_pos_as_xyz
'x, y, z'
'x, -y, z+1/2'
'x+1/2, y+1/2, z'
'x+1/2, -y+1/2, z+1/2'

loop_
_atom_site_label
_atom_site_type_symbol
_atom_site_fract_x
_atom_site_fract_y
_atom_site_fract_z
_atom_site_U_iso_or_equiv
_atom_site_adp_type
_atom_site_occupancy
_atom_site_symmetry_multiplicity
_atom_site_calc_flag
_atom_site_refinement_flags
Pt1 Pt 0.71338(3) 0.452100(11) 0.614357(18) 0.02235(9) Uani 1 1 d .
Pt2 Pt 0.71615(3) 0.386110(12) 0.548777(18) 0.02269(9) Uani 1 1 d .
Pt3 Pt 0.67737(3) 0.451882(11) 0.483768(18) 0.02118(8) Uani 1 1 d .
Pt4 Pt 0.47380(3) 0.377816(12) 0.539449(18) 0.02071(8) Uani 1 1 d .
Pt5 Pt 0.43858(3) 0.442814(12) 0.472022(18) 0.02004(8) Uani 1 1 d .
Pt6 Pt 0.47256(3) 0.444306(12) 0.602630(18) 0.02070(8) Uani 1 1 d .
Pt7 Pt 0.23973(3) 0.431840(11) 0.595998(18) 0.02005(8) Uani 1 1 d .
Pt8 Pt 0.20536(3) 0.431648(12) 0.465712(18) 0.02169(9) Uani 1 1 d .
Pt9 Pt 0.24000(3) 0.365682(11) 0.531734(18) 0.02182(8) Uani 1 1 d .
Pt10 Pt -0.02097(3) 0.415510(11) 0.487087(19) 0.02357(9) Uani 1 1 d .
Pt11 Pt 0.01129(3) 0.349708(12) 0.55241(2) 0.02750(9) Uani 1 1 d .
Pt12 Pt 0.01078(3) 0.416019(12) 0.617383(19) 0.02531(9) Uani 1 1 d .
C1 C 0.7440(7) 0.4801(3) 0.6919(5) 0.026(2) Uani 1 1 d .
C2 C 0.7507(8) 0.3972(3) 0.6473(5) 0.028(2) Uani 1 1 d .
C3 C 0.7451(7) 0.3335(3) 0.5575(5) 0.024(2) Uani 1 1 d .
C4 C 0.7054(7) 0.3976(3) 0.4501(5) 0.024(2) Uani 1 1 d U
C5 C 0.6622(7) 0.4793(3) 0.4044(5) 0.023(2) Uani 1 1 d .
C6 C 0.7058(8) 0.4973(3) 0.5486(5) 0.030(2) Uani 1 1 d .
C7 C 0.4939(7) 0.3239(3) 0.5421(5) 0.025(2) Uani 1 1 d .
C8 C 0.4579(7) 0.3874(3) 0.4380(5) 0.023(2) Uani 1 1 d .
C9 C 0.4140(8) 0.4699(3) 0.3927(5) 0.023(2) Uani 1 1 d .
C10 C 0.4480(7) 0.4895(3) 0.5353(5) 0.026(2) Uani 1 1 d .
C11 C 0.4873(8) 0.4747(3) 0.6797(5) 0.027(2) Uani 1 1 d .
C12 C 0.5034(7) 0.3895(3) 0.6382(5) 0.024(2) Uani 1 1 d .
C13 C 0.2454(8) 0.4584(3) 0.6762(5) 0.027(2) Uani 1 1 d .
C14 C 0.2003(7) 0.4765(3) 0.5301(5) 0.022(2) Uani 1 1 d U
C15 C 0.1684(8) 0.4587(3) 0.3873(5) 0.030(2) Uani 1 1 d .
C16 C 0.2080(7) 0.3763(3) 0.4304(5) 0.022(2) Uani 1 1 d .
C17 C 0.2429(8) 0.3120(3) 0.5249(6) 0.032(2) Uani 1 1 d .
C18 C 0.2608(8) 0.3758(3) 0.6302(5) 0.025(2) Uani 1 1 d .
C19 C -0.0763(7) 0.4421(3) 0.4092(5) 0.024(2) Uani 1 1 d U
C20 C -0.0276(8) 0.3594(3) 0.4509(6) 0.033(3) Uani 1 1 d .
C21 C 0.0037(9) 0.2967(3) 0.5550(6) 0.040(3) Uani 1 1 d .
C22 C 0.0216(9) 0.3602(3) 0.6502(6) 0.031(2) Uani 1 1 d .
C23 C 0.0068(8) 0.4428(4) 0.6953(6) 0.037(3) Uani 1 1 d .
C24 C -0.0292(7) 0.4607(3) 0.5517(5) 0.025(2) Uani 1 1 d .
O1 O 0.7650(6) 0.4982(2) 0.7373(3) 0.0335(18) Uani 1 1 d .
O2 O 0.7786(6) 0.3795(2) 0.6967(4) 0.0354(18) Uani 1 1 d .
O3 O 0.7599(6) 0.3010(2) 0.5647(4) 0.0341(18) Uani 1 1 d .
O4 O 0.7152(6) 0.3811(2) 0.4003(4) 0.0310(17) Uani 1 1 d .
O5 O 0.6540(6) 0.4974(2) 0.3577(4) 0.038(2) Uani 1 1 d .
O6 O 0.7145(6) 0.5305(2) 0.5476(4) 0.0307(16) Uani 1 1 d .
O7 O 0.5039(6) 0.2923(2) 0.5423(4) 0.0352(18) Uani 1 1 d .
O8 O 0.4622(6) 0.3702(2) 0.3908(4) 0.0311(17) Uani 1 1 d .
O9 O 0.3983(6) 0.4870(2) 0.3442(4) 0.0376(19) Uani 1 1 d .
O10 O 0.4428(6) 0.5226(2) 0.5350(4) 0.0302(16) Uani 1 1 d .
O11 O 0.4987(6) 0.4938(2) 0.7235(3) 0.0347(18) Uani 1 1 d .
O12 O 0.5255(6) 0.3726(2) 0.6879(4) 0.0312(18) Uani 1 1 d .
O13 O 0.2505(6) 0.4738(2) 0.7239(4) 0.0355(18) Uani 1 1 d .
O14 O 0.1837(5) 0.5092(2) 0.5305(4) 0.0309(17) Uani 1 1 d .
O15 O 0.1455(6) 0.4767(3) 0.3398(4) 0.044(2) Uani 1 1 d .
O16 O 0.1979(6) 0.3588(2) 0.3824(4) 0.0354(19) Uani 1 1 d .
O17 O 0.2407(6) 0.2797(2) 0.5179(4) 0.0368(19) Uani 1 1 d .
O18 O 0.2777(6) 0.3600(2) 0.6814(4) 0.0319(18) Uani 1 1 d .
O19 O -0.1151(6) 0.4581(3) 0.3656(4) 0.042(2) Uani 1 1 d .
O20 O -0.0450(6) 0.3424(2) 0.4033(4) 0.0352(18) Uani 1 1 d .
O21 O -0.0059(7) 0.2641(2) 0.5573(5) 0.057(2) Uani 1 1 d .
O22 O 0.0256(7) 0.3434(2) 0.6998(4) 0.042(2) Uani 1 1 d .
O23 O 0.0003(6) 0.4600(2) 0.7416(4) 0.0390(19) Uani 1 1 d .
O24 O -0.0479(6) 0.4932(2) 0.5501(3) 0.0319(17) Uani 1 1 d .
Pt13 Pt 0.54203(3) 0.179208(10) 0.543158(18) 0.01817(8) Uani 1 1 d .
P1 P 0.6687(2) 0.18460(7) 0.63711(11) 0.0208(5) Uani 1 1 d .
P2 P 0.69211(19) 0.18012(7) 0.48944(12) 0.0204(5) Uani 1 1 d .
P3 P 0.41578(19) 0.17602(7) 0.44872(12) 0.0194(5) Uani 1 1 d .
P4 P 0.3961(2) 0.16803(7) 0.59611(12) 0.0212(5) Uani 1 1 d .
C101 C 0.6474(7) 0.2161(3) 0.7034(4) 0.020(2) Uani 1 1 d .
C102 C 0.6198(8) 0.2021(3) 0.7618(5) 0.029(2) Uani 1 1 d .
H102 H 0.6145 0.1751 0.7676 0.035 Uiso 1 1 calc R
C103 C 0.6003(8) 0.2259(3) 0.8105(5) 0.028(2) Uani 1 1 d .
H103 H 0.5795 0.2156 0.8491 0.034 Uiso 1 1 calc R
C104 C 0.6109(8) 0.2656(3) 0.8038(5) 0.033(2) Uani 1 1 d .
H104 H 0.5976 0.2824 0.8377 0.039 Uiso 1 1 calc R
C105 C 0.6415(8) 0.2804(3) 0.7459(5) 0.031(2) Uani 1 1 d .
H105 H 0.6498 0.3073 0.7407 0.037 Uiso 1 1 calc R
C106 C 0.6590(7) 0.2555(3) 0.6973(5) 0.025(2) Uani 1 1 d .
H106 H 0.6797 0.2655 0.6585 0.030 Uiso 1 1 calc R
C107 C 0.7083(8) 0.1381(3) 0.6718(4) 0.022(2) Uani 1 1 d .
C108 C 0.7816(8) 0.1351(3) 0.7284(5) 0.026(2) Uani 1 1 d .
H108 H 0.8057 0.1575 0.7520 0.031 Uiso 1 1 calc R
C109 C 0.8190(8) 0.1002(3) 0.7504(5) 0.031(2) Uani 1 1 d .
H109 H 0.8699 0.0985 0.7889 0.037 Uiso 1 1 calc R
C110 C 0.7834(8) 0.0669(3) 0.7172(5) 0.032(2) Uani 1 1 d .
H110 H 0.8084 0.0424 0.7330 0.038 Uiso 1 1 calc R
C111 C 0.7116(9) 0.0701(3) 0.6611(5) 0.032(2) Uani 1 1 d .
H111 H 0.6879 0.0475 0.6376 0.038 Uiso 1 1 calc R
C112 C 0.6731(8) 0.1051(3) 0.6380(5) 0.026(2) Uani 1 1 d .
H112 H 0.6228 0.1066 0.5993 0.031 Uiso 1 1 calc R
C113 C 0.7891(7) 0.2036(3) 0.6104(4) 0.023(2) Uani 1 1 d .
H11A H 0.7783 0.2307 0.5962 0.028 Uiso 1 1 calc R
H11B H 0.8492 0.2026 0.6467 0.028 Uiso 1 1 calc R
C201 C 0.7122(8) 0.2231(3) 0.4434(5) 0.024(2) Uani 1 1 d .
C202 C 0.6423(8) 0.2536(3) 0.4407(4) 0.023(2) Uani 1 1 d .
H202 H 0.5811 0.2517 0.4612 0.028 Uiso 1 1 calc R
C203 C 0.6610(8) 0.2866(3) 0.4085(5) 0.027(2) Uani 1 1 d .
H203 H 0.6142 0.3078 0.4082 0.032 Uiso 1 1 calc R
C204 C 0.7479(8) 0.2892(3) 0.3763(5) 0.032(2) Uani 1 1 d .
H204 H 0.7602 0.3118 0.3529 0.039 Uiso 1 1 calc R
C205 C 0.8178(8) 0.2580(3) 0.3788(5) 0.032(2) Uani 1 1 d .
H205 H 0.8775 0.2597 0.3568 0.039 Uiso 1 1 calc R
C206 C 0.8015(8) 0.2252(3) 0.4122(5) 0.027(2) Uani 1 1 d .
H206 H 0.8497 0.2043 0.4141 0.032 Uiso 1 1 calc R
C207 C 0.7052(8) 0.1395(3) 0.4364(5) 0.026(2) Uani 1 1 d .
C208 C 0.6806(8) 0.1424(3) 0.3684(5) 0.026(2) Uani 1 1 d .
H208 H 0.6603 0.1666 0.3491 0.031 Uiso 1 1 calc R
C209 C 0.6854(8) 0.1114(3) 0.3296(5) 0.030(2) Uani 1 1 d .
H209 H 0.6686 0.1140 0.2835 0.036 Uiso 1 1 calc R
C210 C 0.7145(9) 0.0762(3) 0.3564(5) 0.034(3) Uani 1 1 d .
H210 H 0.7168 0.0545 0.3290 0.041 Uiso 1 1 calc R
C211 C 0.7409(8) 0.0725(3) 0.4246(5) 0.031(2) Uani 1 1 d .
H211 H 0.7619 0.0483 0.4433 0.037 Uiso 1 1 calc R
C212 C 0.7366(8) 0.1034(3) 0.4634(5) 0.032(2) Uani 1 1 d .
H212 H 0.7548 0.1007 0.5094 0.038 Uiso 1 1 calc R
C213 C 0.8121(8) 0.1782(3) 0.5525(5) 0.027(2) Uani 1 1 d .
H21A H 0.8270 0.1515 0.5672 0.033 Uiso 1 1 calc R
H21B H 0.8742 0.1882 0.5345 0.033 Uiso 1 1 calc R
C301 C 0.4037(7) 0.1289(3) 0.4144(4) 0.020(2) Uani 1 1 d .
C302 C 0.4629(8) 0.0983(3) 0.4458(5) 0.026(2) Uani 1 1 d .
H302 H 0.5136 0.1031 0.4835 0.031 Uiso 1 1 calc R
C303 C 0.4475(9) 0.0613(3) 0.4221(5) 0.031(2) Uani 1 1 d .
H303 H 0.4899 0.0409 0.4423 0.037 Uiso 1 1 calc R
C304 C 0.3716(9) 0.0540(3) 0.3696(5) 0.034(3) Uani 1 1 d .
H304 H 0.3591 0.0284 0.3548 0.040 Uiso 1 1 calc R
C305 C 0.3141(9) 0.0830(3) 0.3385(5) 0.034(3) Uani 1 1 d .
H305 H 0.2632 0.0774 0.3013 0.041 Uiso 1 1 calc R
C306 C 0.3275(8) 0.1201(3) 0.3593(5) 0.026(2) Uani 1 1 d .
H306 H 0.2859 0.1400 0.3369 0.031 Uiso 1 1 calc R
C307 C 0.4163(7) 0.2106(3) 0.3838(4) 0.0181(19) Uani 1 1 d .
C308 C 0.4505(8) 0.2017(3) 0.3246(4) 0.023(2) Uani 1 1 d .
H308 H 0.4683 0.1760 0.3156 0.028 Uiso 1 1 calc R
C309 C 0.4584(8) 0.2296(3) 0.2799(5) 0.029(2) Uani 1 1 d .
H309 H 0.4849 0.2234 0.2408 0.035 Uiso 1 1 calc R
C310 C 0.4288(7) 0.2668(3) 0.2904(5) 0.025(2) Uani 1 1 d .
H310 H 0.4336 0.2861 0.2586 0.030 Uiso 1 1 calc R
C311 C 0.3921(7) 0.2757(3) 0.3478(5) 0.026(2) Uani 1 1 d .
H311 H 0.3715 0.3013 0.3553 0.032 Uiso 1 1 calc R
C312 C 0.3847(7) 0.2480(3) 0.3945(4) 0.020(2) Uani 1 1 d .
H312 H 0.3583 0.2543 0.4336 0.024 Uiso 1 1 calc R
C313 C 0.2864(7) 0.1824(3) 0.4748(5) 0.024(2) Uani 1 1 d .
H31A H 0.2768 0.2094 0.4871 0.029 Uiso 1 1 calc R
H31B H 0.2293 0.1756 0.4388 0.029 Uiso 1 1 calc R
C401 C 0.4122(8) 0.1275(3) 0.6502(5) 0.024(2) Uani 1 1 d .
C402 C 0.4320(8) 0.1321(3) 0.7179(5) 0.027(2) Uani 1 1 d .
H402 H 0.4294 0.1570 0.7363 0.033 Uiso 1 1 calc R
C403 C 0.4554(9) 0.1007(3) 0.7584(5) 0.034(3) Uani 1 1 d .
H403 H 0.4723 0.1043 0.8043 0.041 Uiso 1 1 calc R
C404 C 0.4543(8) 0.0642(3) 0.7323(5) 0.030(2) Uani 1 1 d U
H404 H 0.4701 0.0427 0.7602 0.036 Uiso 1 1 calc R
C405 C 0.4299(8) 0.0589(3) 0.6647(5) 0.033(3) Uani 1 1 d .
H405 H 0.4278 0.0337 0.6471 0.039 Uiso 1 1 calc R
C406 C 0.4091(8) 0.0896(3) 0.6234(5) 0.029(2) Uani 1 1 d .
H406 H 0.3928 0.0858 0.5776 0.034 Uiso 1 1 calc R
C407 C 0.3474(8) 0.2072(3) 0.6416(5) 0.028(2) Uani 1 1 d .
C408 C 0.3996(8) 0.2423(3) 0.6454(5) 0.030(2) Uani 1 1 d .
H408 H 0.4625 0.2454 0.6268 0.036 Uiso 1 1 calc R
C409 C 0.3590(8) 0.2726(3) 0.6767(5) 0.030(2) Uani 1 1 d .
H409 H 0.3948 0.2966 0.6800 0.036 Uiso 1 1 calc R
C410 C 0.2667(9) 0.2684(3) 0.7031(6) 0.037(3) Uani 1 1 d .
H410 H 0.2392 0.2893 0.7248 0.044 Uiso 1 1 calc R
C411 C 0.2150(9) 0.2334(3) 0.6974(5) 0.035(3) Uani 1 1 d .
H411 H 0.1507 0.2303 0.7144 0.042 Uiso 1 1 calc R
C412 C 0.2565(8) 0.2030(3) 0.6672(5) 0.032(2) Uani 1 1 d .
H412 H 0.2213 0.1789 0.6643 0.038 Uiso 1 1 calc R
C413 C 0.2824(7) 0.1562(3) 0.5334(5) 0.032(3) Uani 1 1 d .
H41A H 0.2861 0.1290 0.5202 0.038 Uiso 1 1 calc R
H41B H 0.2155 0.1602 0.5510 0.038 Uiso 1 1 calc R
N1 N 0.0865(7) 0.1101(3) 0.7013(5) 0.037(2) Uani 1 1 d .
O501 O 0.0088(6) 0.1682(2) 0.6868(4) 0.0398(19) Uani 1 1 d .
C501 C 0.0548(8) 0.1433(3) 0.7207(6) 0.034(3) Uani 1 1 d .
H501 H 0.0696 0.1484 0.7662 0.041 Uiso 1 1 calc R
C502 C 0.0654(14) 0.0982(4) 0.6331(7) 0.071(5) Uani 1 1 d .
H50A H 0.0965 0.0729 0.6285 0.107 Uiso 1 1 calc R
H50B H 0.0967 0.1168 0.6062 0.107 Uiso 1 1 calc R
H50C H -0.0111 0.0970 0.6188 0.107 Uiso 1 1 calc R
C503 C 0.1402(13) 0.0816(4) 0.7469(8) 0.076(5) Uani 1 1 d .
H50D H 0.1585 0.0592 0.7225 0.114 Uiso 1 1 calc R
H50E H 0.0932 0.0738 0.7777 0.114 Uiso 1 1 calc R
H50F H 0.2048 0.0928 0.7710 0.114 Uiso 1 1 calc R
N2 N 0.0144(8) 0.1062(3) 0.3784(5) 0.041(2) Uani 1 1 d .
O601 O 0.0206(8) 0.1672(3) 0.4157(6) 0.075(3) Uani 1 1 d U
C601 C -0.0047(10) 0.1433(4) 0.3726(8) 0.056(4) Uani 1 1 d .
H601 H -0.0410 0.1523 0.3319 0.067 Uiso 1 1 calc R
C602 C 0.0674(11) 0.0890(4) 0.4373(6) 0.051(3) Uani 1 1 d .
H60A H 0.0731 0.0612 0.4310 0.077 Uiso 1 1 calc R
H60B H 0.0270 0.0939 0.4730 0.077 Uiso 1 1 calc R
H60C H 0.1383 0.1000 0.4483 0.077 Uiso 1 1 calc R
C603 C -0.0155(11) 0.0805(4) 0.3230(6) 0.050(3) Uani 1 1 d .
H60D H 0.0047 0.0542 0.3360 0.076 Uiso 1 1 calc R
H60E H 0.0210 0.0883 0.2868 0.076 Uiso 1 1 calc R
H60F H -0.0921 0.0818 0.3090 0.076 Uiso 1 1 calc R

loop_
_atom_site_aniso_label
_atom_site_aniso_U_11
_atom_site_aniso_U_22
_atom_site_aniso_U_33
_atom_site_aniso_U_23
_atom_site_aniso_U_13
_atom_site_aniso_U_12
Pt1 0.02174(19) 0.0207(2) 0.0248(2) -0.00110(16) 0.00421(15) -0.00140(16)
Pt2 0.02387(19) 0.01722(19) 0.0272(2) 0.00062(16) 0.00450(16) -0.00194(15)
Pt3 0.02092(18) 0.0178(2) 0.0248(2) -0.00020(15) 0.00362(15) -0.00112(15)
Pt4 0.01993(18) 0.0175(2) 0.02521(19) 0.00085(15) 0.00506(15) -0.00057(14)
Pt5 0.01955(17) 0.0179(2) 0.02279(19) 0.00078(15) 0.00370(14) -0.00164(14)
Pt6 0.01992(18) 0.0195(2) 0.02297(19) -0.00064(15) 0.00405(14) -0.00100(14)
Pt7 0.02018(18) 0.0175(2) 0.02320(19) -0.00241(15) 0.00555(14) -0.00192(15)
Pt8 0.02004(18) 0.0223(2) 0.0232(2) -0.00166(16) 0.00495(15) -0.00321(15)
Pt9 0.02098(18) 0.0186(2) 0.02682(19) -0.00383(17) 0.00656(15) -0.00127(15)
Pt10 0.02255(18) 0.0178(2) 0.0313(2) 0.00011(16) 0.00713(16) -0.00170(15)
Pt11 0.0238(2) 0.0183(2) 0.0412(2) 0.00294(18) 0.00715(17) -0.00118(16)
Pt12 0.02297(19) 0.0232(2) 0.0308(2) 0.00201(17) 0.00726(16) -0.00176(16)
C1 0.019(5) 0.026(6) 0.032(6) 0.001(5) 0.001(4) 0.002(4)
C2 0.028(5) 0.015(6) 0.041(7) -0.010(5) 0.010(5) -0.006(4)
C3 0.021(5) 0.027(6) 0.024(5) -0.004(4) -0.002(4) 0.001(4)
C4 0.015(4) 0.019(5) 0.037(5) 0.015(4) 0.008(4) 0.003(4)
C5 0.019(5) 0.024(6) 0.027(5) -0.001(4) 0.005(4) -0.001(4)
C6 0.019(5) 0.036(7) 0.033(6) 0.004(5) -0.002(4) 0.006(5)
C7 0.022(5) 0.016(6) 0.040(6) 0.003(4) 0.016(4) 0.006(4)
C8 0.014(4) 0.026(6) 0.030(6) 0.004(5) 0.005(4) -0.005(4)
C9 0.028(5) 0.017(5) 0.022(5) 0.002(4) 0.001(4) 0.006(4)
C10 0.019(5) 0.037(7) 0.020(5) -0.004(5) 0.002(4) 0.002(4)
C11 0.023(5) 0.026(6) 0.034(6) -0.001(5) 0.007(4) -0.003(4)
C12 0.024(5) 0.026(6) 0.024(5) 0.015(4) 0.012(4) 0.006(4)
C13 0.026(5) 0.018(6) 0.039(6) 0.003(5) 0.014(5) -0.011(4)
C14 0.016(4) 0.028(5) 0.026(5) -0.002(4) 0.013(4) 0.004(4)
C15 0.021(5) 0.041(7) 0.028(6) 0.003(5) 0.000(4) -0.003(5)
C16 0.024(5) 0.012(5) 0.033(6) 0.002(4) 0.012(4) -0.001(4)
C17 0.032(6) 0.025(6) 0.043(6) 0.000(5) 0.017(5) 0.003(5)
C18 0.025(5) 0.028(6) 0.022(5) -0.006(5) 0.006(4) -0.002(4)
C19 0.023(4) 0.017(5) 0.034(5) 0.006(4) 0.011(4) 0.002(4)
C20 0.025(5) 0.026(6) 0.048(7) 0.009(6) 0.008(5) 0.000(5)
C21 0.034(6) 0.032(7) 0.055(8) 0.015(6) 0.012(5) 0.002(5)
C22 0.037(6) 0.014(6) 0.040(7) 0.006(5) 0.004(5) -0.008(5)
C23 0.026(6) 0.048(8) 0.035(7) 0.013(6) 0.003(5) -0.003(5)
C24 0.017(5) 0.034(7) 0.024(5) -0.003(5) 0.006(4) 0.002(4)
O1 0.046(4) 0.028(5) 0.027(4) -0.002(3) 0.006(3) 0.000(4)
O2 0.042(4) 0.039(5) 0.027(4) 0.003(4) 0.009(3) 0.001(4)
O3 0.039(4) 0.019(4) 0.045(5) 0.004(4) 0.006(4) -0.004(3)
O4 0.034(4) 0.026(4) 0.034(4) -0.004(3) 0.007(3) -0.004(3)
O5 0.036(4) 0.047(5) 0.032(4) 0.008(4) 0.005(4) 0.001(4)
O6 0.037(4) 0.016(4) 0.038(4) -0.007(3) 0.004(3) -0.002(3)
O7 0.045(5) 0.024(4) 0.042(4) 0.001(4) 0.021(4) 0.000(4)
O8 0.036(4) 0.028(4) 0.027(4) -0.006(3) -0.003(3) -0.001(3)
O9 0.051(5) 0.033(5) 0.027(4) 0.006(4) 0.002(4) -0.011(4)
O10 0.040(4) 0.014(4) 0.035(4) 0.001(3) 0.002(3) 0.003(3)
O11 0.043(4) 0.034(5) 0.028(4) -0.013(4) 0.007(3) 0.000(4)
O12 0.029(4) 0.034(5) 0.030(4) -0.004(4) 0.005(3) 0.000(3)
O13 0.047(5) 0.026(4) 0.038(4) -0.009(4) 0.020(4) -0.010(4)
O14 0.034(4) 0.021(4) 0.039(4) -0.001(3) 0.010(3) 0.001(3)
O15 0.049(5) 0.046(6) 0.034(5) 0.009(4) -0.003(4) -0.008(4)
O16 0.035(4) 0.041(5) 0.029(4) -0.011(4) 0.002(3) -0.003(4)
O17 0.042(4) 0.023(5) 0.047(5) -0.004(4) 0.013(4) 0.002(4)
O18 0.037(4) 0.029(5) 0.031(4) -0.005(3) 0.011(3) 0.001(3)
O19 0.051(5) 0.052(6) 0.024(4) 0.006(4) 0.008(4) 0.016(4)
O20 0.040(4) 0.026(5) 0.039(5) -0.002(4) 0.004(4) 0.000(3)
O21 0.052(5) 0.027(5) 0.094(8) 0.009(5) 0.016(5) -0.001(4)
O22 0.054(5) 0.032(5) 0.042(5) 0.008(4) 0.012(4) -0.007(4)
O23 0.043(5) 0.045(5) 0.030(4) -0.003(4) 0.009(4) 0.013(4)
O24 0.042(4) 0.021(4) 0.034(4) -0.006(3) 0.012(3) 0.001(3)
Pt13 0.02563(18) 0.01265(18) 0.01594(16) 0.00063(14) 0.00230(14) -0.00113(15)
P1 0.0296(13) 0.0146(13) 0.0172(12) 0.0018(10) 0.0005(10) -0.0010(10)
P2 0.0279(13) 0.0123(13) 0.0210(12) 0.0009(10) 0.0041(10) 0.0008(10)
P3 0.0267(12) 0.0122(13) 0.0192(12) 0.0005(10) 0.0028(10) 0.0002(10)
P4 0.0287(13) 0.0166(13) 0.0183(12) -0.0004(10) 0.0036(10) -0.0040(10)
C101 0.021(5) 0.010(5) 0.024(5) -0.002(4) -0.007(4) 0.002(4)
C102 0.035(6) 0.021(6) 0.028(5) -0.004(4) -0.001(4) -0.001(4)
C103 0.027(5) 0.042(7) 0.015(5) 0.003(4) -0.001(4) 0.008(5)
C104 0.036(6) 0.030(6) 0.030(6) -0.020(5) 0.001(5) 0.006(5)
C105 0.032(6) 0.016(6) 0.043(7) -0.012(5) -0.002(5) -0.001(4)
C106 0.030(5) 0.022(6) 0.023(5) -0.003(4) 0.001(4) 0.001(4)
C107 0.034(5) 0.008(5) 0.023(5) 0.001(4) 0.004(4) -0.001(4)
C108 0.034(5) 0.018(5) 0.026(5) -0.003(4) 0.005(4) -0.007(4)
C109 0.033(6) 0.029(6) 0.027(5) 0.000(5) -0.003(4) 0.001(5)
C110 0.044(6) 0.015(6) 0.034(6) 0.004(4) -0.004(5) 0.006(5)
C111 0.050(7) 0.012(5) 0.032(6) -0.007(4) 0.002(5) 0.009(5)
C112 0.043(6) 0.009(5) 0.026(5) -0.005(4) 0.004(4) 0.001(4)
C113 0.019(5) 0.028(6) 0.023(5) -0.003(4) 0.005(4) -0.007(4)
C201 0.031(5) 0.016(5) 0.025(5) 0.000(4) 0.000(4) -0.009(4)
C202 0.033(5) 0.018(5) 0.019(5) 0.002(4) 0.005(4) -0.002(4)
C203 0.025(5) 0.017(5) 0.038(6) 0.000(4) 0.005(4) -0.001(4)
C204 0.044(6) 0.021(6) 0.031(6) -0.002(5) 0.002(5) -0.012(5)
C205 0.032(6) 0.027(6) 0.041(6) 0.007(5) 0.018(5) -0.004(5)
C206 0.033(5) 0.013(5) 0.035(6) -0.003(4) 0.005(5) 0.000(4)
C207 0.035(5) 0.015(5) 0.029(5) -0.001(4) 0.005(4) 0.004(4)
C208 0.038(6) 0.011(5) 0.027(5) 0.001(4) 0.001(4) 0.002(4)
C209 0.038(6) 0.017(5) 0.036(6) -0.002(5) 0.004(5) -0.001(5)
C210 0.047(7) 0.023(6) 0.034(6) -0.008(5) 0.014(5) 0.005(5)
C211 0.046(6) 0.013(5) 0.031(6) -0.004(4) 0.002(5) 0.000(5)
C212 0.035(6) 0.036(7) 0.027(6) 0.006(5) 0.011(5) 0.003(5)
C213 0.030(5) 0.014(5) 0.037(6) 0.003(4) -0.002(5) -0.003(4)
C301 0.026(5) 0.009(5) 0.024(5) 0.005(4) 0.001(4) -0.002(4)
C302 0.038(6) 0.016(5) 0.022(5) 0.005(4) -0.002(4) -0.008(4)
C303 0.046(7) 0.021(6) 0.028(6) 0.006(4) 0.014(5) -0.002(5)
C304 0.045(7) 0.022(6) 0.035(6) -0.005(5) 0.012(5) -0.009(5)
C305 0.052(7) 0.027(6) 0.024(5) -0.001(5) 0.006(5) -0.013(5)
C306 0.031(5) 0.025(6) 0.021(5) -0.001(4) 0.001(4) 0.005(4)
C307 0.016(4) 0.017(5) 0.020(5) 0.003(4) -0.003(4) -0.006(4)
C308 0.035(5) 0.016(5) 0.017(5) 0.001(4) 0.000(4) 0.002(4)
C309 0.030(5) 0.032(7) 0.026(5) 0.002(5) 0.005(4) 0.000(5)
C310 0.032(5) 0.012(5) 0.030(5) 0.006(4) -0.001(4) -0.004(4)
C311 0.029(5) 0.007(5) 0.041(6) 0.004(4) -0.003(4) -0.002(4)
C312 0.028(5) 0.012(5) 0.020(5) 0.002(4) 0.004(4) -0.001(4)
C313 0.019(5) 0.026(6) 0.026(5) 0.000(4) 0.000(4) -0.004(4)
C401 0.037(6) 0.015(5) 0.021(5) 0.005(4) 0.006(4) -0.005(4)
C402 0.048(6) 0.013(5) 0.022(5) -0.002(4) 0.008(5) -0.015(5)
C403 0.051(7) 0.027(6) 0.026(5) 0.002(5) 0.009(5) -0.009(5)
C404 0.042(5) 0.013(5) 0.037(5) 0.009(4) 0.009(4) -0.006(4)
C405 0.032(6) 0.033(7) 0.033(6) -0.001(5) 0.007(5) -0.007(5)
C406 0.039(6) 0.021(6) 0.027(5) -0.005(4) 0.008(5) -0.004(4)
C407 0.036(6) 0.021(6) 0.026(5) -0.005(4) 0.005(4) 0.005(5)
C408 0.029(5) 0.027(6) 0.032(6) -0.002(5) 0.003(4) 0.005(5)
C409 0.034(6) 0.025(6) 0.032(6) 0.003(5) 0.007(5) 0.006(5)
C410 0.048(7) 0.023(6) 0.043(7) 0.004(5) 0.016(5) 0.012(5)
C411 0.049(7) 0.021(6) 0.038(6) -0.002(5) 0.022(5) -0.001(5)
C412 0.040(6) 0.015(6) 0.044(6) -0.001(5) 0.016(5) -0.002(5)
C413 0.017(5) 0.047(7) 0.030(5) 0.009(5) 0.003(4) -0.011(5)
N1 0.041(5) 0.025(5) 0.042(6) -0.003(4) -0.002(4) -0.002(4)
O501 0.037(4) 0.030(5) 0.052(5) 0.005(4) 0.004(4) -0.001(4)
C501 0.035(6) 0.034(7) 0.037(6) 0.000(5) 0.017(5) 0.000(5)
C502 0.123(14) 0.043(9) 0.047(8) -0.010(7) 0.008(9) 0.015(9)
C503 0.092(12) 0.031(8) 0.089(12) -0.001(8) -0.034(10) 0.006(8)
N2 0.046(6) 0.024(6) 0.052(6) 0.009(5) 0.008(5) -0.001(4)
O601 0.075(6) 0.035(5) 0.111(7) -0.019(5) -0.001(5) 0.010(5)
C601 0.052(8) 0.018(7) 0.094(11) -0.009(7) -0.001(7) -0.010(6)
C602 0.068(9) 0.042(8) 0.043(7) 0.017(6) 0.003(6) -0.006(7)
C603 0.066(9) 0.048(9) 0.042(7) -0.015(6) 0.024(7) -0.010(7)

loop_
_atom_type_symbol
_atom_type_description
_atom_type_scat_dispersion_real
_atom_type_scat_dispersion_imag
_atom_type_scat_source
C C 0.0033 0.0016 'International Tables Vol C Tables 4.2.6.8 and 6.1.1.4'
H H 0.0000 0.0000 'International Tables Vol C Tables 4.2.6.8 and 6.1.1.4'
N N 0.0061 0.0033 'International Tables Vol C Tables 4.2.6.8 and 6.1.1.4'
O O 0.0106 0.0060 'International Tables Vol C Tables 4.2.6.8 and 6.1.1.4'
P P 0.1023 0.0942 'International Tables Vol C Tables 4.2.6.8 and 6.1.1.4'
Pt Pt -1.7033 8.3905 'International Tables Vol C Tables 4.2.6.8 and 6.1.1.4'

loop_
_geom_angle_atom_site_label_1
_geom_angle_atom_site_label_2
_geom_angle_atom_site_label_3
_geom_angle
C1 Pt1 C2 101.1(4)
C1 Pt1 C6 98.6(4)
C2 Pt1 C6 155.1(4)
C1 Pt1 Pt3 148.4(3)
C2 Pt1 Pt3 109.1(3)
C6 Pt1 Pt3 49.8(3)
C1 Pt1 Pt2 150.3(3)
C2 Pt1 Pt2 49.4(3)
C6 Pt1 Pt2 108.8(3)
Pt3 Pt1 Pt2 59.830(14)
C1 Pt1 Pt6 100.9(3)
C2 Pt1 Pt6 97.1(3)
C6 Pt1 Pt6 94.0(3)
Pt3 Pt1 Pt6 84.516(14)
Pt2 Pt1 Pt6 88.571(15)
C3 Pt2 C2 94.6(4)
C3 Pt2 C4 105.5(4)
C2 Pt2 C4 156.4(4)
C3 Pt2 Pt3 155.3(3)
C2 Pt2 Pt3 109.5(3)
C4 Pt2 Pt3 49.9(3)
C3 Pt2 Pt1 144.2(3)
C2 Pt2 Pt1 49.6(3)
C4 Pt2 Pt1 109.4(3)
Pt3 Pt2 Pt1 60.052(14)
C3 Pt2 Pt4 95.5(3)
C2 Pt2 Pt4 98.1(3)
C4 Pt2 Pt4 92.4(2)
Pt3 Pt2 Pt4 86.653(15)
Pt1 Pt2 Pt4 91.193(15)
C5 Pt3 C4 99.8(4)
C5 Pt3 C6 99.3(4)
C4 Pt3 C6 153.7(4)
C5 Pt3 Pt2 149.6(3)
C4 Pt3 Pt2 49.8(3)
C6 Pt3 Pt2 109.3(3)
C5 Pt3 Pt1 149.2(3)
C4 Pt3 Pt1 109.4(3)
C6 Pt3 Pt1 50.0(3)
Pt2 Pt3 Pt1 60.118(14)
C5 Pt3 Pt5 90.9(3)
C4 Pt3 Pt5 95.8(2)
C6 Pt3 Pt5 101.8(3)
Pt2 Pt3 Pt5 93.317(15)
Pt1 Pt3 Pt5 95.525(15)
C7 Pt4 C12 99.4(4)
C7 Pt4 C8 100.2(4)
C12 Pt4 C8 158.9(4)
C7 Pt4 Pt6 149.3(3)
C12 Pt4 Pt6 49.8(3)
C8 Pt4 Pt6 110.2(3)
C7 Pt4 Pt5 150.4(3)
C12 Pt4 Pt5 110.0(3)
C8 Pt4 Pt5 50.2(3)
Pt6 Pt4 Pt5 60.250(13)
C7 Pt4 Pt9 89.5(3)
C12 Pt4 Pt9 96.4(3)
C8 Pt4 Pt9 91.5(2)
Pt6 Pt4 Pt9 93.887(15)
Pt5 Pt4 Pt9 90.280(14)
C7 Pt4 Pt2 87.8(3)
C12 Pt4 Pt2 83.7(3)
C8 Pt4 Pt2 89.4(2)
Pt6 Pt4 Pt2 88.249(14)
Pt5 Pt4 Pt2 92.328(15)
Pt9 Pt4 Pt2 177.219(18)
C9 Pt5 C10 98.2(4)
C9 Pt5 C8 100.5(4)
C10 Pt5 C8 160.0(4)
C9 Pt5 Pt4 151.4(3)
C10 Pt5 Pt4 110.3(3)
C8 Pt5 Pt4 50.9(3)
C9 Pt5 Pt6 148.7(3)
C10 Pt5 Pt6 50.5(3)
C8 Pt5 Pt6 110.5(3)
Pt4 Pt5 Pt6 59.865(14)
C9 Pt5 Pt8 89.7(3)
C10 Pt5 Pt8 95.2(3)
C8 Pt5 Pt8 92.0(2)
Pt4 Pt5 Pt8 89.979(15)
Pt6 Pt5 Pt8 93.038(14)
C9 Pt5 Pt3 92.8(3)
C10 Pt5 Pt3 84.7(3)
C8 Pt5 Pt3 87.3(2)
Pt4 Pt5 Pt3 87.675(14)
Pt6 Pt5 Pt3 84.934(14)
Pt8 Pt5 Pt3 177.456(17)
C11 Pt6 C12 103.1(4)
C11 Pt6 C10 97.2(4)
C12 Pt6 C10 159.1(4)
C11 Pt6 Pt4 152.9(3)
C12 Pt6 Pt4 49.8(3)
C10 Pt6 Pt4 109.8(3)
C11 Pt6 Pt5 147.2(3)
C12 Pt6 Pt5 109.6(3)
C10 Pt6 Pt5 50.0(3)
Pt4 Pt6 Pt5 59.885(13)
C11 Pt6 Pt7 95.1(3)
C12 Pt6 Pt7 91.0(3)
C10 Pt6 Pt7 91.8(3)
Pt4 Pt6 Pt7 86.103(14)
Pt5 Pt6 Pt7 86.820(14)
C11 Pt6 Pt1 85.2(3)
C12 Pt6 Pt1 85.3(3)
C10 Pt6 Pt1 91.9(3)
Pt4 Pt6 Pt1 91.969(15)
Pt5 Pt6 Pt1 95.010(14)
Pt7 Pt6 Pt1 176.241(18)
C13 Pt7 C14 100.5(4)
C13 Pt7 C18 100.0(4)
C14 Pt7 C18 158.6(4)
C13 Pt7 Pt9 149.2(3)
C14 Pt7 Pt9 109.8(3)
C18 Pt7 Pt9 49.3(3)
C13 Pt7 Pt8 150.2(3)
C14 Pt7 Pt8 49.7(3)
C18 Pt7 Pt8 109.6(3)
Pt9 Pt7 Pt8 60.316(14)
C13 Pt7 Pt6 89.1(3)
C14 Pt7 Pt6 93.5(2)
C18 Pt7 Pt6 92.6(3)
Pt9 Pt7 Pt6 94.071(15)
Pt8 Pt7 Pt6 93.168(14)
C13 Pt7 Pt12 82.6(3)
C14 Pt7 Pt12 95.1(2)
C18 Pt7 Pt12 81.9(3)
Pt9 Pt7 Pt12 89.485(15)
Pt8 Pt7 Pt12 97.596(15)
Pt6 Pt7 Pt12 169.038(17)
C15 Pt8 C14 98.6(5)
C15 Pt8 C16 100.3(4)
C14 Pt8 C16 160.3(4)
C15 Pt8 Pt7 148.9(4)
C14 Pt8 Pt7 50.3(3)
C16 Pt8 Pt7 110.6(3)
C15 Pt8 Pt9 151.0(4)
C14 Pt8 Pt9 109.9(3)
C16 Pt8 Pt9 50.8(3)
Pt7 Pt8 Pt9 59.784(14)
C15 Pt8 Pt5 95.2(3)
C14 Pt8 Pt5 90.2(2)
C16 Pt8 Pt5 93.8(3)
Pt7 Pt8 Pt5 86.959(14)
Pt9 Pt8 Pt5 90.202(15)
C15 Pt8 Pt10 95.7(3)
C14 Pt8 Pt10 85.5(2)
C16 Pt8 Pt10 87.0(3)
Pt7 Pt8 Pt10 82.325(14)
Pt9 Pt8 Pt10 81.602(15)
Pt5 Pt8 Pt10 168.797(17)
C17 Pt9 C18 104.3(5)
C17 Pt9 C16 95.9(4)
C18 Pt9 C16 159.6(4)
C17 Pt9 Pt7 154.5(3)
C18 Pt9 Pt7 50.4(3)
C16 Pt9 Pt7 109.3(3)
C17 Pt9 Pt8 145.2(4)
C18 Pt9 Pt8 110.3(3)
C16 Pt9 Pt8 49.4(3)
Pt7 Pt9 Pt8 59.900(13)
C17 Pt9 Pt4 96.5(3)
C18 Pt9 Pt4 86.9(3)
C16 Pt9 Pt4 93.9(3)
Pt7 Pt9 Pt4 85.935(14)
Pt8 Pt9 Pt4 89.527(15)
C17 Pt9 Pt11 82.0(3)
C18 Pt9 Pt11 82.7(3)
C16 Pt9 Pt11 97.3(3)
Pt7 Pt9 Pt11 90.743(15)
Pt8 Pt9 Pt11 98.056(15)
Pt4 Pt9 Pt11 168.807(17)
C19 Pt10 C24 97.3(4)
C19 Pt10 C20 99.3(4)
C24 Pt10 C20 159.3(4)
C19 Pt10 Pt11 149.3(3)
C24 Pt10 Pt11 110.2(3)
C20 Pt10 Pt11 51.0(3)
C19 Pt10 Pt12 146.6(3)
C24 Pt10 Pt12 50.2(3)
C20 Pt10 Pt12 111.1(3)
Pt11 Pt10 Pt12 60.263(16)
C19 Pt10 Pt8 91.4(3)
C24 Pt10 Pt8 95.5(3)
C20 Pt10 Pt8 96.2(3)
Pt11 Pt10 Pt8 98.972(16)
Pt12 Pt10 Pt8 98.339(16)
C21 Pt11 C22 98.4(5)
C21 Pt11 C20 100.5(5)
C22 Pt11 C20 158.1(4)
C21 Pt11 Pt10 150.4(4)
C22 Pt11 Pt10 109.3(3)
C20 Pt11 Pt10 50.4(3)
C21 Pt11 Pt12 147.6(4)
C22 Pt11 Pt12 49.5(3)
C20 Pt11 Pt12 110.1(3)
Pt10 Pt11 Pt12 59.931(14)
C21 Pt11 Pt9 103.9(4)
C22 Pt11 Pt9 100.8(3)
C20 Pt11 Pt9 85.2(3)
Pt10 Pt11 Pt9 81.368(15)
Pt12 Pt11 Pt9 89.394(15)
C23 Pt12 C22 101.3(5)
C23 Pt12 C24 98.8(4)
C22 Pt12 C24 157.1(4)
C23 Pt12 Pt10 148.8(4)
C22 Pt12 Pt10 108.6(3)
C24 Pt12 Pt10 50.2(3)
C23 Pt12 Pt11 150.2(4)
C22 Pt12 Pt11 49.0(3)
C24 Pt12 Pt11 109.7(3)
Pt10 Pt12 Pt11 59.805(15)
C23 Pt12 Pt7 100.8(3)
C22 Pt12 Pt7 101.5(3)
C24 Pt12 Pt7 85.2(3)
Pt10 Pt12 Pt7 81.738(14)
Pt11 Pt12 Pt7 90.377(15)
O1 C1 Pt1 176.8(10)
O2 C2 Pt2 137.5(8)
O2 C2 Pt1 141.5(8)
Pt2 C2 Pt1 81.0(4)
O3 C3 Pt2 177.1(9)
O4 C4 Pt2 139.1(8)
O4 C4 Pt3 140.5(8)
Pt2 C4 Pt3 80.3(4)
O5 C5 Pt3 177.1(10)
O6 C6 Pt3 139.2(9)
O6 C6 Pt1 140.5(9)
Pt3 C6 Pt1 80.2(4)
O7 C7 Pt4 178.3(10)
O8 C8 Pt5 142.3(9)
O8 C8 Pt4 138.7(9)
Pt5 C8 Pt4 78.9(4)
O9 C9 Pt5 179.0(9)
O10 C10 Pt5 141.3(8)
O10 C10 Pt6 139.2(8)
Pt5 C10 Pt6 79.6(4)
O11 C11 Pt6 176.5(10)
O12 C12 Pt4 138.4(9)
O12 C12 Pt6 141.2(9)
Pt4 C12 Pt6 80.4(3)
O13 C13 Pt7 178.8(11)
O14 C14 Pt8 140.7(8)
O14 C14 Pt7 139.2(8)
Pt8 C14 Pt7 80.1(4)
O15 C15 Pt8 177.6(10)
O16 C16 Pt8 142.3(9)
O16 C16 Pt9 137.9(8)
Pt8 C16 Pt9 79.8(4)
O17 C17 Pt9 176.4(11)
O18 C18 Pt9 142.2(9)
O18 C18 Pt7 137.5(8)
Pt9 C18 Pt7 80.3(4)
O19 C19 Pt10 174.8(9)
O20 C20 Pt10 141.8(10)
O20 C20 Pt11 139.5(10)
Pt10 C20 Pt11 78.6(4)
O21 C21 Pt11 176.6(11)
O22 C22 Pt11 139.7(9)
O22 C22 Pt12 138.7(9)
Pt11 C22 Pt12 81.5(4)
O23 C23 Pt12 176.9(10)
O24 C24 Pt10 139.0(8)
O24 C24 Pt12 141.3(8)
Pt10 C24 Pt12 79.7(4)
P4 Pt13 P3 83.40(8)
P4 Pt13 P1 97.18(9)
P3 Pt13 P1 178.09(9)
P4 Pt13 P2 171.18(9)
P3 Pt13 P2 96.56(8)
P1 Pt13 P2 83.15(8)
C101 P1 C107 107.9(4)
C101 P1 C113 103.9(4)
C107 P1 C113 104.2(5)
C101 P1 Pt13 120.9(3)
C107 P1 Pt13 111.9(3)
C113 P1 Pt13 106.5(3)
C201 P2 C207 107.1(5)
C201 P2 C213 103.3(4)
C207 P2 C213 104.7(5)
C201 P2 Pt13 116.7(3)
C207 P2 Pt13 115.5(3)
C213 P2 Pt13 108.2(4)
C301 P3 C307 109.1(4)
C301 P3 C313 101.6(4)
C307 P3 C313 104.2(4)
C301 P3 Pt13 112.5(3)
C307 P3 Pt13 120.6(3)
C313 P3 Pt13 106.7(3)
C401 P4 C407 106.4(5)
C401 P4 C413 105.4(5)
C407 P4 C413 103.7(5)
C401 P4 Pt13 113.6(3)
C407 P4 Pt13 118.6(4)
C413 P4 Pt13 108.0(3)
C106 C101 C102 117.9(9)
C106 C101 P1 120.0(7)
C102 C101 P1 122.1(7)
C103 C102 C101 121.8(10)
C103 C102 H102 119.1
C101 C102 H102 119.1
C102 C103 C104 120.0(10)
C102 C103 H103 120.0
C104 C103 H103 120.0
C103 C104 C105 119.3(9)
C103 C104 H104 120.3
C105 C104 H104 120.3
C106 C105 C104 119.1(10)
C106 C105 H105 120.5
C104 C105 H105 120.5
C105 C106 C101 121.8(10)
C105 C106 H106 119.1
C101 C106 H106 119.1
C112 C107 C108 119.2(9)
C112 C107 P1 119.6(7)
C108 C107 P1 121.0(7)
C109 C108 C107 120.6(9)
C109 C108 H108 119.7
C107 C108 H108 119.7
C108 C109 C110 120.6(9)
C108 C109 H109 119.7
C110 C109 H109 119.7
C111 C110 C109 118.5(10)
C111 C110 H110 120.8
C109 C110 H110 120.8
C110 C111 C112 121.8(10)
C110 C111 H111 119.1
C112 C111 H111 119.1
C111 C112 C107 119.4(10)
C111 C112 H112 120.3
C107 C112 H112 120.3
C213 C113 P1 107.0(7)
C213 C113 H11A 110.3
P1 C113 H11A 110.3
C213 C113 H11B 110.3
P1 C113 H11B 110.3
H11A C113 H11B 108.6
C202 C201 C206 120.6(9)
C202 C201 P2 120.9(7)
C206 C201 P2 118.5(8)
C203 C202 C201 120.4(9)
C203 C202 H202 119.8
C201 C202 H202 119.8
C202 C203 C204 120.1(10)
C202 C203 H203 119.9
C204 C203 H203 119.9
C203 C204 C205 119.1(10)
C203 C204 H204 120.4
C205 C204 H204 120.4
C206 C205 C204 121.3(10)
C206 C205 H205 119.3
C204 C205 H205 119.3
C205 C206 C201 118.4(10)
C205 C206 H206 120.8
C201 C206 H206 120.8
C208 C207 C212 118.1(9)
C208 C207 P2 121.6(8)
C212 C207 P2 120.3(8)
C209 C208 C207 121.0(10)
C209 C208 H208 119.5
C207 C208 H208 119.5
C208 C209 C210 120.6(10)
C208 C209 H209 119.7
C210 C209 H209 119.7
C209 C210 C211 119.7(10)
C209 C210 H210 120.2
C211 C210 H210 120.2
C212 C211 C210 120.0(10)
C212 C211 H211 120.0
C210 C211 H211 120.0
C211 C212 C207 120.7(10)
C211 C212 H212 119.6
C207 C212 H212 119.6
C113 C213 P2 106.7(7)
C113 C213 H21A 110.4
P2 C213 H21A 110.4
C113 C213 H21B 110.4
P2 C213 H21B 110.4
H21A C213 H21B 108.6
C302 C301 C306 117.6(9)
C302 C301 P3 120.4(7)
C306 C301 P3 121.7(7)
C303 C302 C301 120.4(9)
C303 C302 H302 119.8
C301 C302 H302 119.8
C304 C303 C302 120.1(10)
C304 C303 H303 120.0
C302 C303 H303 120.0
C305 C304 C303 120.5(11)
C305 C304 H304 119.8
C303 C304 H304 119.8
C304 C305 C306 121.7(10)
C304 C305 H305 119.2
C306 C305 H305 119.2
C305 C306 C301 119.8(9)
C305 C306 H306 120.1
C301 C306 H306 120.1
C312 C307 C308 119.1(9)
C312 C307 P3 118.1(7)
C308 C307 P3 122.8(7)
C309 C308 C307 120.2(9)
C309 C308 H308 119.9
C307 C308 H308 119.9
C308 C309 C310 121.1(10)
C308 C309 H309 119.4
C310 C309 H309 119.4
C309 C310 C311 119.1(9)
C309 C310 H310 120.5
C311 C310 H310 120.5
C310 C311 C312 121.0(9)
C310 C311 H311 119.5
C312 C311 H311 119.5
C311 C312 C307 119.4(9)
C311 C312 H312 120.3
C307 C312 H312 120.3
C413 C313 P3 107.7(7)
C413 C313 H31A 110.2
P3 C313 H31A 110.2
C413 C313 H31B 110.2
P3 C313 H31B 110.2
H31A C313 H31B 108.5
C402 C401 C406 119.1(9)
C402 C401 P4 121.4(8)
C406 C401 P4 119.4(7)
C403 C402 C401 120.5(10)
C403 C402 H402 119.8
C401 C402 H402 119.8
C404 C403 C402 120.1(10)
C404 C403 H403 119.9
C402 C403 H403 119.9
C403 C404 C405 120.1(10)
C403 C404 H404 119.9
C405 C404 H404 119.9
C406 C405 C404 120.7(10)
C406 C405 H405 119.6
C404 C405 H405 119.6
C405 C406 C401 119.3(9)
C405 C406 H406 120.3
C401 C406 H406 120.3
C412 C407 C408 120.5(10)
C412 C407 P4 120.1(8)
C408 C407 P4 119.3(8)
C409 C408 C407 119.2(10)
C409 C408 H408 120.4
C407 C408 H408 120.4
C408 C409 C410 120.6(11)
C408 C409 H409 119.7
C410 C409 H409 119.7
C409 C410 C411 119.0(10)
C409 C410 H410 120.5
C411 C410 H410 120.5
C412 C411 C410 120.3(10)
C412 C411 H411 119.8
C410 C411 H411 119.8
C407 C412 C411 120.4(10)
C407 C412 H412 119.8
C411 C412 H412 119.8
C313 C413 P4 107.9(7)
C313 C413 H41A 110.1
P4 C413 H41A 110.1
C313 C413 H41B 110.1
P4 C413 H41B 110.1
H41A C413 H41B 108.4
C501 N1 C502 121.8(10)
C501 N1 C503 122.5(11)
C502 N1 C503 115.6(11)
O501 C501 N1 127.0(11)
O501 C501 H501 116.5
N1 C501 H501 116.5
N1 C502 H50A 109.5
N1 C502 H50B 109.5
H50A C502 H50B 109.5
N1 C502 H50C 109.5
H50A C502 H50C 109.5
H50B C502 H50C 109.5
N1 C503 H50D 109.5
N1 C503 H50E 109.5
H50D C503 H50E 109.5
N1 C503 H50F 109.5
H50D C503 H50F 109.5
H50E C503 H50F 109.5
C601 N2 C602 123.0(12)
C601 N2 C603 120.6(12)
C602 N2 C603 116.4(11)
O601 C601 N2 125.1(15)
O601 C601 H601 117.4
N2 C601 H601 117.4
N2 C602 H60A 109.5
N2 C602 H60B 109.5
H60A C602 H60B 109.5
N2 C602 H60C 109.5
H60A C602 H60C 109.5
H60B C602 H60C 109.5
N2 C603 H60D 109.5
N2 C603 H60E 109.5
H60D C603 H60E 109.5
N2 C603 H60F 109.5
H60D C603 H60F 109.5
H60E C603 H60F 109.5

loop_
_geom_bond_atom_site_label_1
_geom_bond_atom_site_label_2
_geom_bond_distance
Pt1 C1 1.869(11)
Pt1 C2 2.062(11)
Pt1 C6 2.077(11)
Pt1 Pt3 2.6732(5)
Pt1 Pt2 2.6750(5)
Pt1 Pt6 3.0672(5)
Pt2 C3 1.876(11)
Pt2 C2 2.057(11)
Pt2 C4 2.067(10)
Pt2 Pt3 2.6672(5)
Pt2 Pt4 3.0925(5)
Pt3 C5 1.887(10)
Pt3 C4 2.068(11)
Pt3 C6 2.073(11)
Pt3 Pt5 3.0456(5)
Pt4 C7 1.899(10)
Pt4 C12 2.062(10)
Pt4 C8 2.107(10)
Pt4 Pt6 2.6635(5)
Pt4 Pt5 2.6640(5)
Pt4 Pt9 3.0028(5)
Pt5 C9 1.879(10)
Pt5 C10 2.081(11)
Pt5 C8 2.085(11)
Pt5 Pt6 2.6738(5)
Pt5 Pt8 2.9940(5)
Pt6 C11 1.902(11)
Pt6 C12 2.064(10)
Pt6 C10 2.097(11)
Pt6 Pt7 2.9946(5)
Pt7 C13 1.892(11)
Pt7 C14 2.082(10)
Pt7 C18 2.082(11)
Pt7 Pt9 2.6636(5)
Pt7 Pt8 2.6668(5)
Pt7 Pt12 3.0806(5)
Pt8 C15 1.874(11)
Pt8 C14 2.063(10)
Pt8 C16 2.067(10)
Pt8 Pt9 2.6779(5)
Pt8 Pt10 3.0500(5)
Pt9 C17 1.876(11)
Pt9 C18 2.047(10)
Pt9 C16 2.110(10)
Pt9 Pt11 3.0743(5)
Pt10 C19 1.901(10)
Pt10 C24 2.081(10)
Pt10 C20 2.093(12)
Pt10 Pt11 2.6635(6)
Pt10 Pt12 2.6669(5)
Pt11 C21 1.854(12)
Pt11 C22 2.042(12)
Pt11 C20 2.112(12)
Pt11 Pt12 2.6758(6)
Pt12 C23 1.872(13)
Pt12 C22 2.058(11)
Pt12 C24 2.081(11)
C1 O1 1.131(12)
C2 O2 1.204(13)
C3 O3 1.155(12)
C4 O4 1.204(12)
C5 O5 1.145(12)
C6 O6 1.163(13)
C7 O7 1.108(11)
C8 O8 1.154(12)
C9 O9 1.160(12)
C10 O10 1.157(12)
C11 O11 1.118(12)
C12 O12 1.184(11)
C13 O13 1.119(12)
C14 O14 1.159(12)
C15 O15 1.166(13)
C16 O16 1.156(12)
C17 O17 1.135(12)
C18 O18 1.185(12)
C19 O19 1.111(12)
C20 O20 1.143(14)
C21 O21 1.143(13)
C22 O22 1.177(12)
C23 O23 1.144(14)
C24 O24 1.156(12)
Pt13 P4 2.340(2)
Pt13 P3 2.341(2)
Pt13 P1 2.342(2)
Pt13 P2 2.364(2)
P1 C101 1.810(10)
P1 C107 1.814(10)
P1 C113 1.839(9)
P2 C201 1.815(10)
P2 C207 1.816(10)
P2 C213 1.858(10)
P3 C301 1.787(10)
P3 C307 1.807(9)
P3 C313 1.832(9)
P4 C401 1.796(10)
P4 C407 1.824(10)
P4 C413 1.842(10)
C101 C106 1.390(13)
C101 C102 1.400(14)
C102 C103 1.360(14)
C102 H102 0.9500
C103 C104 1.398(16)
C103 H103 0.9500
C104 C105 1.416(15)
C104 H104 0.9500
C105 C106 1.375(14)
C105 H105 0.9500
C106 H106 0.9500
C107 C112 1.386(13)
C107 C108 1.389(13)
C108 C109 1.360(14)
C108 H108 0.9500
C109 C110 1.391(14)
C109 H109 0.9500
C110 C111 1.370(14)
C110 H110 0.9500
C111 C112 1.374(14)
C111 H111 0.9500
C112 H112 0.9500
C113 C213 1.556(13)
C113 H11A 0.9900
C113 H11B 0.9900
C201 C202 1.386(14)
C201 C206 1.400(14)
C202 C203 1.368(13)
C202 H202 0.9500
C203 C204 1.385(14)
C203 H203 0.9500
C204 C205 1.404(15)
C204 H204 0.9500
C205 C206 1.371(14)
C205 H205 0.9500
C206 H206 0.9500
C207 C208 1.401(14)
C207 C212 1.411(15)
C208 C209 1.354(14)
C208 H208 0.9500
C209 C210 1.375(15)
C209 H209 0.9500
C210 C211 1.407(14)
C210 H210 0.9500
C211 C212 1.350(15)
C211 H211 0.9500
C212 H212 0.9500
C213 H21A 0.9900
C213 H21B 0.9900
C301 C302 1.409(13)
C301 C306 1.416(13)
C302 C303 1.384(14)
C302 H302 0.9500
C303 C304 1.366(15)
C303 H303 0.9500
C304 C305 1.355(16)
C304 H304 0.9500
C305 C306 1.367(15)
C305 H305 0.9500
C306 H306 0.9500
C307 C312 1.393(13)
C307 C308 1.399(13)
C308 C309 1.359(14)
C308 H308 0.9500
C309 C310 1.378(14)
C309 H309 0.9500
C310 C311 1.379(14)
C310 H310 0.9500
C311 C312 1.381(13)
C311 H311 0.9500
C312 H312 0.9500
C313 C413 1.526(13)
C313 H31A 0.9900
C313 H31B 0.9900
C401 C402 1.396(13)
C401 C406 1.429(14)
C402 C403 1.384(14)
C402 H402 0.9500
C403 C404 1.383(15)
C403 H403 0.9500
C404 C405 1.400(14)
C404 H404 0.9500
C405 C406 1.372(15)
C405 H405 0.9500
C406 H406 0.9500
C407 C412 1.359(14)
C407 C408 1.390(15)
C408 C409 1.383(14)
C408 H408 0.9500
C409 C410 1.385(14)
C409 H409 0.9500
C410 C411 1.388(15)
C410 H410 0.9500
C411 C412 1.378(14)
C411 H411 0.9500
C412 H412 0.9500
C413 H41A 0.9900
C413 H41B 0.9900
N1 C501 1.311(14)
N1 C502 1.457(15)
N1 C503 1.466(16)
O501 C501 1.210(13)
C501 H501 0.9500
C502 H50A 0.9800
C502 H50B 0.9800
C502 H50C 0.9800
C503 H50D 0.9800
C503 H50E 0.9800
C503 H50F 0.9800
N2 C601 1.320(16)
N2 C602 1.435(14)
N2 C603 1.459(15)
O601 C601 1.228(16)
C601 H601 0.9500
C602 H60A 0.9800
C602 H60B 0.9800
C602 H60C 0.9800
C603 H60D 0.9800
C603 H60E 0.9800
C603 H60F 0.9800

loop_
_geom_torsion_atom_site_label_1
_geom_torsion_atom_site_label_2
_geom_torsion_atom_site_label_3
_geom_torsion_atom_site_label_4
_geom_torsion
C1 Pt1 Pt2 C3 7.8(8)
C2 Pt1 Pt2 C3 -1.5(6)
C6 Pt1 Pt2 C3 164.2(6)
Pt3 Pt1 Pt2 C3 173.4(5)
Pt6 Pt1 Pt2 C3 -102.1(5)
C1 Pt1 Pt2 C2 9.3(7)
C6 Pt1 Pt2 C2 165.7(5)
Pt3 Pt1 Pt2 C2 175.0(4)
Pt6 Pt1 Pt2 C2 -100.6(4)
C1 Pt1 Pt2 C4 -158.1(6)
C2 Pt1 Pt2 C4 -167.4(4)
C6 Pt1 Pt2 C4 -1.7(4)
Pt3 Pt1 Pt2 C4 7.5(3)
Pt6 Pt1 Pt2 C4 92.0(3)
C1 Pt1 Pt2 Pt3 -165.7(6)
C2 Pt1 Pt2 Pt3 -175.0(4)
C6 Pt1 Pt2 Pt3 -9.3(3)
Pt6 Pt1 Pt2 Pt3 84.487(14)
C1 Pt1 Pt2 Pt4 108.9(6)
C2 Pt1 Pt2 Pt4 99.6(4)
C6 Pt1 Pt2 Pt4 -94.7(3)
Pt3 Pt1 Pt2 Pt4 -85.447(14)
Pt6 Pt1 Pt2 Pt4 -0.960(13)
C3 Pt2 Pt3 C5 -2.7(9)
C2 Pt2 Pt3 C5 164.0(6)
C4 Pt2 Pt3 C5 -2.6(6)
Pt1 Pt2 Pt3 C5 168.1(6)
Pt4 Pt2 Pt3 C5 -98.6(6)
C3 Pt2 Pt3 C4 -0.1(8)
C2 Pt2 Pt3 C4 166.6(4)
Pt1 Pt2 Pt3 C4 170.7(3)
Pt4 Pt2 Pt3 C4 -96.0(3)
C3 Pt2 Pt3 C6 -161.5(7)
C2 Pt2 Pt3 C6 5.2(4)
C4 Pt2 Pt3 C6 -161.4(4)
Pt1 Pt2 Pt3 C6 9.3(3)
Pt4 Pt2 Pt3 C6 102.6(3)
C3 Pt2 Pt3 Pt1 -170.8(7)
C2 Pt2 Pt3 Pt1 -4.1(3)
C4 Pt2 Pt3 Pt1 -170.7(3)
Pt4 Pt2 Pt3 Pt1 93.311(14)
C3 Pt2 Pt3 Pt5 94.8(7)
C2 Pt2 Pt3 Pt5 -98.5(3)
C4 Pt2 Pt3 Pt5 94.9(3)
Pt1 Pt2 Pt3 Pt5 -94.469(15)
Pt4 Pt2 Pt3 Pt5 -1.158(13)
C1 Pt1 Pt3 C5 -1.8(8)
C2 Pt1 Pt3 C5 -164.2(6)
C6 Pt1 Pt3 C5 0.3(6)
Pt2 Pt1 Pt3 C5 -168.2(5)
Pt6 Pt1 Pt3 C5 100.2(5)
C1 Pt1 Pt3 C4 158.9(6)
C2 Pt1 Pt3 C4 -3.5(4)
C6 Pt1 Pt3 C4 161.0(4)
Pt2 Pt1 Pt3 C4 -7.5(3)
Pt6 Pt1 Pt3 C4 -99.1(3)
C1 Pt1 Pt3 C6 -2.0(6)
C2 Pt1 Pt3 C6 -164.5(5)
Pt2 Pt1 Pt3 C6 -168.5(4)
Pt6 Pt1 Pt3 C6 100.0(4)
C1 Pt1 Pt3 Pt2 166.5(5)
C2 Pt1 Pt3 Pt2 4.0(3)
C6 Pt1 Pt3 Pt2 168.5(4)
Pt6 Pt1 Pt3 Pt2 -91.537(15)
C1 Pt1 Pt3 Pt5 -102.9(5)
C2 Pt1 Pt3 Pt5 94.7(3)
C6 Pt1 Pt3 Pt5 -100.8(4)
Pt2 Pt1 Pt3 Pt5 90.657(16)
Pt6 Pt1 Pt3 Pt5 -0.880(14)
C3 Pt2 Pt4 C7 -3.7(4)
C2 Pt2 Pt4 C7 -99.1(4)
C4 Pt2 Pt4 C7 102.1(4)
Pt3 Pt2 Pt4 C7 151.7(3)
Pt1 Pt2 Pt4 C7 -148.4(3)
C3 Pt2 Pt4 C12 96.1(4)
C2 Pt2 Pt4 C12 0.7(4)
C4 Pt2 Pt4 C12 -158.1(4)
Pt3 Pt2 Pt4 C12 -108.6(3)
Pt1 Pt2 Pt4 C12 -48.7(3)
C3 Pt2 Pt4 C8 -103.9(4)
C2 Pt2 Pt4 C8 160.6(4)
C4 Pt2 Pt4 C8 1.9(4)
Pt3 Pt2 Pt4 C8 51.4(3)
Pt1 Pt2 Pt4 C8 111.3(3)
C3 Pt2 Pt4 Pt6 145.8(3)
C2 Pt2 Pt4 Pt6 50.4(3)
C4 Pt2 Pt4 Pt6 -108.3(3)
Pt3 Pt2 Pt4 Pt6 -58.803(14)
Pt1 Pt2 Pt4 Pt6 1.105(15)
C3 Pt2 Pt4 Pt5 -154.0(3)
C2 Pt2 Pt4 Pt5 110.5(3)
C4 Pt2 Pt4 Pt5 -48.2(3)
Pt3 Pt2 Pt4 Pt5 1.323(15)
Pt1 Pt2 Pt4 Pt5 61.231(15)
C3 Pt2 Pt4 Pt9 5.6(5)
C2 Pt2 Pt4 Pt9 -89.8(4)
C4 Pt2 Pt4 Pt9 111.5(4)
Pt3 Pt2 Pt4 Pt9 161.0(3)
Pt1 Pt2 Pt4 Pt9 -139.1(3)
C7 Pt4 Pt5 C9 0.9(8)
C12 Pt4 Pt5 C9 174.5(7)
C8 Pt4 Pt5 C9 3.2(7)
Pt6 Pt4 Pt5 C9 177.1(6)
Pt9 Pt4 Pt5 C9 -88.6(6)
Pt2 Pt4 Pt5 C9 90.4(6)
C7 Pt4 Pt5 C10 -174.2(6)
C12 Pt4 Pt5 C10 -0.6(4)
C8 Pt4 Pt5 C10 -172.0(4)
Pt6 Pt4 Pt5 C10 2.0(3)
Pt9 Pt4 Pt5 C10 96.3(3)
Pt2 Pt4 Pt5 C10 -84.7(3)
C7 Pt4 Pt5 C8 -2.3(6)
C12 Pt4 Pt5 C8 171.4(4)
Pt6 Pt4 Pt5 C8 173.9(3)
Pt9 Pt4 Pt5 C8 -91.7(3)
Pt2 Pt4 Pt5 C8 87.3(3)
C7 Pt4 Pt5 Pt6 -176.2(6)
C12 Pt4 Pt5 Pt6 -2.6(3)
C8 Pt4 Pt5 Pt6 -173.9(3)
Pt9 Pt4 Pt5 Pt6 94.318(14)
Pt2 Pt4 Pt5 Pt6 -86.648(14)
C7 Pt4 Pt5 Pt8 90.3(6)
C12 Pt4 Pt5 Pt8 -96.1(3)
C8 Pt4 Pt5 Pt8 92.5(3)
Pt6 Pt4 Pt5 Pt8 -93.526(14)
Pt9 Pt4 Pt5 Pt8 0.791(14)
Pt2 Pt4 Pt5 Pt8 179.826(14)
C7 Pt4 Pt5 Pt3 -90.7(6)
C12 Pt4 Pt5 Pt3 82.9(3)
C8 Pt4 Pt5 Pt3 -88.4(3)
Pt6 Pt4 Pt5 Pt3 85.491(14)
Pt9 Pt4 Pt5 Pt3 179.808(14)
Pt2 Pt4 Pt5 Pt3 -1.157(13)
C5 Pt3 Pt5 C9 -0.2(4)
C4 Pt3 Pt5 C9 -100.1(4)
C6 Pt3 Pt5 C9 99.5(4)
Pt2 Pt3 Pt5 C9 -150.0(3)
Pt1 Pt3 Pt5 C9 149.7(3)
C5 Pt3 Pt5 C10 -98.2(4)
C4 Pt3 Pt5 C10 161.9(4)
C6 Pt3 Pt5 C10 1.5(4)
Pt2 Pt3 Pt5 C10 112.0(3)
Pt1 Pt3 Pt5 C10 51.7(3)
C5 Pt3 Pt5 C8 100.2(4)
C4 Pt3 Pt5 C8 0.3(4)
C6 Pt3 Pt5 C8 -160.1(4)
Pt2 Pt3 Pt5 C8 -49.6(3)
Pt1 Pt3 Pt5 C8 -109.9(3)
C5 Pt3 Pt5 Pt4 151.2(3)
C4 Pt3 Pt5 Pt4 51.3(3)
C6 Pt3 Pt5 Pt4 -109.1(3)
Pt2 Pt3 Pt5 Pt4 1.343(15)
Pt1 Pt3 Pt5 Pt4 -58.936(17)
C5 Pt3 Pt5 Pt6 -148.9(3)
C4 Pt3 Pt5 Pt6 111.2(3)
C6 Pt3 Pt5 Pt6 -49.2(3)
Pt2 Pt3 Pt5 Pt6 61.289(16)
Pt1 Pt3 Pt5 Pt6 1.009(16)
C5 Pt3 Pt5 Pt8 174(17)
C4 Pt3 Pt5 Pt8 74.0(5)
C6 Pt3 Pt5 Pt8 -86.4(5)
Pt2 Pt3 Pt5 Pt8 24.1(4)
Pt1 Pt3 Pt5 Pt8 -36.2(4)
C7 Pt4 Pt6 C11 -1.5(9)
C12 Pt4 Pt6 C11 -1.0(7)
C8 Pt4 Pt6 C11 -172.9(7)
Pt5 Pt4 Pt6 C11 -177.8(6)
Pt9 Pt4 Pt6 C11 94.1(6)
Pt2 Pt4 Pt6 C11 -84.2(6)
C7 Pt4 Pt6 C12 -0.5(6)
C8 Pt4 Pt6 C12 -171.9(4)
Pt5 Pt4 Pt6 C12 -176.9(3)
Pt9 Pt4 Pt6 C12 95.1(3)
Pt2 Pt4 Pt6 C12 -83.2(3)
C7 Pt4 Pt6 C10 174.4(6)
C12 Pt4 Pt6 C10 174.9(4)
C8 Pt4 Pt6 C10 3.0(4)
Pt5 Pt4 Pt6 C10 -2.0(3)
Pt9 Pt4 Pt6 C10 -90.0(3)
Pt2 Pt4 Pt6 C10 91.7(3)
C7 Pt4 Pt6 Pt5 176.3(5)
C12 Pt4 Pt6 Pt5 176.9(3)
C8 Pt4 Pt6 Pt5 5.0(3)
Pt9 Pt4 Pt6 Pt5 -88.098(14)
Pt2 Pt4 Pt6 Pt5 93.686(14)
C7 Pt4 Pt6 Pt7 -95.1(5)
C12 Pt4 Pt6 Pt7 -94.6(3)
C8 Pt4 Pt6 Pt7 93.5(3)
Pt5 Pt4 Pt6 Pt7 88.581(14)
Pt9 Pt4 Pt6 Pt7 0.483(14)
Pt2 Pt4 Pt6 Pt7 -177.733(14)
C7 Pt4 Pt6 Pt1 81.7(5)
C12 Pt4 Pt6 Pt1 82.2(3)
C8 Pt4 Pt6 Pt1 -89.7(3)
Pt5 Pt4 Pt6 Pt1 -94.650(14)
Pt9 Pt4 Pt6 Pt1 177.252(15)
Pt2 Pt4 Pt6 Pt1 -0.964(13)
C9 Pt5 Pt6 C11 0.9(8)
C10 Pt5 Pt6 C11 0.6(6)
C8 Pt5 Pt6 C11 173.2(6)
Pt4 Pt5 Pt6 C11 178.2(5)
Pt8 Pt5 Pt6 C11 -93.6(5)
Pt3 Pt5 Pt6 C11 87.9(5)
C9 Pt5 Pt6 C12 -174.8(6)
C10 Pt5 Pt6 C12 -175.1(4)
C8 Pt5 Pt6 C12 -2.5(4)
Pt4 Pt5 Pt6 C12 2.6(3)
Pt8 Pt5 Pt6 C12 90.8(3)
Pt3 Pt5 Pt6 C12 -87.7(3)
C9 Pt5 Pt6 C10 0.3(7)
C8 Pt5 Pt6 C10 172.6(4)
Pt4 Pt5 Pt6 C10 177.6(3)
Pt8 Pt5 Pt6 C10 -94.2(3)
Pt3 Pt5 Pt6 C10 87.4(3)
C9 Pt5 Pt6 Pt4 -177.3(6)
C10 Pt5 Pt6 Pt4 -177.6(3)
C8 Pt5 Pt6 Pt4 -5.0(3)
Pt8 Pt5 Pt6 Pt4 88.210(15)
Pt3 Pt5 Pt6 Pt4 -90.250(14)
C9 Pt5 Pt6 Pt7 95.3(6)
C10 Pt5 Pt6 Pt7 95.1(3)
C8 Pt5 Pt6 Pt7 -92.4(3)
Pt4 Pt5 Pt6 Pt7 -87.337(14)
Pt8 Pt5 Pt6 Pt7 0.873(14)
Pt3 Pt5 Pt6 Pt7 -177.587(15)
C9 Pt5 Pt6 Pt1 -87.9(6)
C10 Pt5 Pt6 Pt1 -88.2(3)
C8 Pt5 Pt6 Pt1 84.3(3)
Pt4 Pt5 Pt6 Pt1 89.372(15)
Pt8 Pt5 Pt6 Pt1 177.581(15)
Pt3 Pt5 Pt6 Pt1 -0.879(14)
C1 Pt1 Pt6 C11 2.5(4)
C2 Pt1 Pt6 C11 105.3(4)
C6 Pt1 Pt6 C11 -97.1(5)
Pt3 Pt1 Pt6 C11 -146.1(3)
Pt2 Pt1 Pt6 C11 154.1(3)
C1 Pt1 Pt6 C12 -101.2(4)
C2 Pt1 Pt6 C12 1.7(4)
C6 Pt1 Pt6 C12 159.3(4)
Pt3 Pt1 Pt6 C12 110.3(3)
Pt2 Pt1 Pt6 C12 50.5(3)
C1 Pt1 Pt6 C10 99.6(4)
C2 Pt1 Pt6 C10 -157.6(4)
C6 Pt1 Pt6 C10 0.0(4)
Pt3 Pt1 Pt6 C10 -49.0(3)
Pt2 Pt1 Pt6 C10 -108.8(3)
C1 Pt1 Pt6 Pt4 -150.5(3)
C2 Pt1 Pt6 Pt4 -47.7(3)
C6 Pt1 Pt6 Pt4 109.9(3)
Pt3 Pt1 Pt6 Pt4 60.939(16)
Pt2 Pt1 Pt6 Pt4 1.115(15)
C1 Pt1 Pt6 Pt5 149.5(3)
C2 Pt1 Pt6 Pt5 -107.6(3)
C6 Pt1 Pt6 Pt5 50.0(3)
Pt3 Pt1 Pt6 Pt5 1.002(16)
Pt2 Pt1 Pt6 Pt5 -58.823(16)
C1 Pt1 Pt6 Pt7 -91.5(4)
C2 Pt1 Pt6 Pt7 11.4(4)
C6 Pt1 Pt6 Pt7 169.0(4)
Pt3 Pt1 Pt6 Pt7 120.0(3)
Pt2 Pt1 Pt6 Pt7 60.2(3)
C11 Pt6 Pt7 C13 -4.1(4)
C12 Pt6 Pt7 C13 99.2(4)
C10 Pt6 Pt7 C13 -101.5(4)
Pt4 Pt6 Pt7 C13 148.8(3)
Pt5 Pt6 Pt7 C13 -151.2(3)
Pt1 Pt6 Pt7 C13 89.6(4)
C11 Pt6 Pt7 C14 96.4(4)
C12 Pt6 Pt7 C14 -160.3(4)
C10 Pt6 Pt7 C14 -1.0(4)
Pt4 Pt6 Pt7 C14 -110.7(3)
Pt5 Pt6 Pt7 C14 -50.7(3)
Pt1 Pt6 Pt7 C14 -170.0(4)
C11 Pt6 Pt7 C18 -104.1(4)
C12 Pt6 Pt7 C18 -0.8(4)
C10 Pt6 Pt7 C18 158.5(4)
Pt4 Pt6 Pt7 C18 48.8(3)
Pt5 Pt6 Pt7 C18 108.8(3)
Pt1 Pt6 Pt7 C18 -10.5(4)
C11 Pt6 Pt7 Pt9 -153.4(3)
C12 Pt6 Pt7 Pt9 -50.1(3)
C10 Pt6 Pt7 Pt9 109.2(3)
Pt4 Pt6 Pt7 Pt9 -0.545(15)
Pt5 Pt6 Pt7 Pt9 59.463(16)
Pt1 Pt6 Pt7 Pt9 -59.8(3)
C11 Pt6 Pt7 Pt8 146.2(3)
C12 Pt6 Pt7 Pt8 -110.5(3)
C10 Pt6 Pt7 Pt8 48.7(3)
Pt4 Pt6 Pt7 Pt8 -60.988(16)
Pt5 Pt6 Pt7 Pt8 -0.981(16)
Pt1 Pt6 Pt7 Pt8 -120.2(3)
C11 Pt6 Pt7 Pt12 -44.7(3)
C12 Pt6 Pt7 Pt12 58.6(3)
C10 Pt6 Pt7 Pt12 -142.1(3)
Pt4 Pt6 Pt7 Pt12 108.12(9)
Pt5 Pt6 Pt7 Pt12 168.13(9)
Pt1 Pt6 Pt7 Pt12 48.9(3)
C13 Pt7 Pt8 C15 -0.3(8)
C14 Pt7 Pt8 C15 -2.2(7)
C18 Pt7 Pt8 C15 172.1(7)
Pt9 Pt7 Pt8 C15 173.0(6)
Pt6 Pt7 Pt8 C15 -94.1(6)
Pt12 Pt7 Pt8 C15 88.0(6)
C13 Pt7 Pt8 C14 1.9(7)
C18 Pt7 Pt8 C14 174.3(4)
Pt9 Pt7 Pt8 C14 175.2(3)
Pt6 Pt7 Pt8 C14 -91.9(3)
Pt12 Pt7 Pt8 C14 90.2(3)
C13 Pt7 Pt8 C16 -172.5(6)
C14 Pt7 Pt8 C16 -174.3(4)
C18 Pt7 Pt8 C16 -0.1(4)
Pt9 Pt7 Pt8 C16 0.9(3)
Pt6 Pt7 Pt8 C16 93.8(3)
Pt12 Pt7 Pt8 C16 -84.1(3)
C13 Pt7 Pt8 Pt9 -173.4(6)
C14 Pt7 Pt8 Pt9 -175.2(3)
C18 Pt7 Pt8 Pt9 -1.0(3)
Pt6 Pt7 Pt8 Pt9 92.883(15)
Pt12 Pt7 Pt8 Pt9 -85.040(15)
C13 Pt7 Pt8 Pt5 94.6(6)
C14 Pt7 Pt8 Pt5 92.7(3)
C18 Pt7 Pt8 Pt5 -93.0(3)
Pt9 Pt7 Pt8 Pt5 -92.007(15)
Pt6 Pt7 Pt8 Pt5 0.876(14)
Pt12 Pt7 Pt8 Pt5 -177.047(15)
C13 Pt7 Pt8 Pt10 -88.6(6)
C14 Pt7 Pt8 Pt10 -90.5(3)
C18 Pt7 Pt8 Pt10 83.7(3)
Pt9 Pt7 Pt8 Pt10 84.718(14)
Pt6 Pt7 Pt8 Pt10 177.602(15)
Pt12 Pt7 Pt8 Pt10 -0.321(15)
C9 Pt5 Pt8 C15 -0.9(4)
C10 Pt5 Pt8 C15 97.3(5)
C8 Pt5 Pt8 C15 -101.4(5)
Pt4 Pt5 Pt8 C15 -152.3(4)
Pt6 Pt5 Pt8 C15 147.9(4)
Pt3 Pt5 Pt8 C15 -175(17)
C9 Pt5 Pt8 C14 -99.6(4)
C10 Pt5 Pt8 C14 -1.4(4)
C8 Pt5 Pt8 C14 159.9(4)
Pt4 Pt5 Pt8 C14 109.0(3)
Pt6 Pt5 Pt8 C14 49.2(3)
Pt3 Pt5 Pt8 C14 86.3(5)
C9 Pt5 Pt8 C16 99.8(4)
C10 Pt5 Pt8 C16 -162.0(4)
C8 Pt5 Pt8 C16 -0.7(4)
Pt4 Pt5 Pt8 C16 -51.6(3)
Pt6 Pt5 Pt8 C16 -111.4(3)
Pt3 Pt5 Pt8 C16 -74.3(5)
C9 Pt5 Pt8 Pt7 -149.8(3)
C10 Pt5 Pt8 Pt7 -51.5(3)
C8 Pt5 Pt8 Pt7 109.7(3)
Pt4 Pt5 Pt8 Pt7 58.836(16)
Pt6 Pt5 Pt8 Pt7 -0.981(16)
Pt3 Pt5 Pt8 Pt7 36.1(4)
C9 Pt5 Pt8 Pt9 150.5(3)
C10 Pt5 Pt8 Pt9 -111.3(3)
C8 Pt5 Pt8 Pt9 50.0(3)
Pt4 Pt5 Pt8 Pt9 -0.887(15)
Pt6 Pt5 Pt8 Pt9 -60.704(16)
Pt3 Pt5 Pt8 Pt9 -23.6(4)
C9 Pt5 Pt8 Pt10 -166.7(3)
C10 Pt5 Pt8 Pt10 -68.5(3)
C8 Pt5 Pt8 Pt10 92.8(3)
Pt4 Pt5 Pt8 Pt10 41.90(10)
Pt6 Pt5 Pt8 Pt10 -17.92(10)
Pt3 Pt5 Pt8 Pt10 19.2(5)
C13 Pt7 Pt9 C17 1.9(9)
C14 Pt7 Pt9 C17 -167.8(8)
C18 Pt7 Pt9 C17 7.2(8)
Pt8 Pt7 Pt9 C17 -171.6(8)
Pt6 Pt7 Pt9 C17 97.0(8)
Pt12 Pt7 Pt9 C17 -72.6(8)
C13 Pt7 Pt9 C18 -5.2(7)
C14 Pt7 Pt9 C18 -174.9(4)
Pt8 Pt7 Pt9 C18 -178.8(3)
Pt6 Pt7 Pt9 C18 89.9(3)
Pt12 Pt7 Pt9 C18 -79.7(3)
C13 Pt7 Pt9 C16 172.7(6)
C14 Pt7 Pt9 C16 3.0(4)
C18 Pt7 Pt9 C16 177.9(4)
Pt8 Pt7 Pt9 C16 -0.9(3)
Pt6 Pt7 Pt9 C16 -92.2(3)
Pt12 Pt7 Pt9 C16 98.2(3)
C13 Pt7 Pt9 Pt8 173.6(6)
C14 Pt7 Pt9 Pt8 3.9(3)
C18 Pt7 Pt9 Pt8 178.8(3)
Pt6 Pt7 Pt9 Pt8 -91.329(15)
Pt12 Pt7 Pt9 Pt8 99.050(15)
C13 Pt7 Pt9 Pt4 -94.6(6)
C14 Pt7 Pt9 Pt4 95.7(3)
C18 Pt7 Pt9 Pt4 -89.4(3)
Pt8 Pt7 Pt9 Pt4 91.813(14)
Pt6 Pt7 Pt9 Pt4 0.483(14)
Pt12 Pt7 Pt9 Pt4 -169.137(14)
C13 Pt7 Pt9 Pt11 74.7(6)
C14 Pt7 Pt9 Pt11 -95.0(3)
C18 Pt7 Pt9 Pt11 79.9(3)
Pt8 Pt7 Pt9 Pt11 -98.887(15)
Pt6 Pt7 Pt9 Pt11 169.784(15)
Pt12 Pt7 Pt9 Pt11 0.163(14)
C15 Pt8 Pt9 C17 1.1(8)
C14 Pt8 Pt9 C17 169.8(6)
C16 Pt8 Pt9 C17 -5.2(6)
Pt7 Pt8 Pt9 C17 173.7(6)
Pt5 Pt8 Pt9 C17 -99.9(6)
Pt10 Pt8 Pt9 C17 87.7(6)
C15 Pt8 Pt9 C18 -171.6(7)
C14 Pt8 Pt9 C18 -2.9(4)
C16 Pt8 Pt9 C18 -177.9(4)
Pt7 Pt8 Pt9 C18 1.0(3)
Pt5 Pt8 Pt9 C18 87.4(3)
Pt10 Pt8 Pt9 C18 -85.0(3)
C15 Pt8 Pt9 C16 6.3(7)
C14 Pt8 Pt9 C16 175.0(4)
Pt7 Pt8 Pt9 C16 178.9(3)
Pt5 Pt8 Pt9 C16 -94.7(3)
Pt10 Pt8 Pt9 C16 92.9(3)
C15 Pt8 Pt9 Pt7 -172.6(6)
C14 Pt8 Pt9 Pt7 -3.9(3)
C16 Pt8 Pt9 Pt7 -178.9(3)
Pt5 Pt8 Pt9 Pt7 86.362(14)
Pt10 Pt8 Pt9 Pt7 -85.972(14)
C15 Pt8 Pt9 Pt4 101.8(6)
C14 Pt8 Pt9 Pt4 -89.5(3)
C16 Pt8 Pt9 Pt4 95.5(3)
Pt7 Pt8 Pt9 Pt4 -85.575(14)
Pt5 Pt8 Pt9 Pt4 0.787(14)
Pt10 Pt8 Pt9 Pt4 -171.546(14)
C15 Pt8 Pt9 Pt11 -86.4(6)
C14 Pt8 Pt9 Pt11 82.3(3)
C16 Pt8 Pt9 Pt11 -92.7(3)
Pt7 Pt8 Pt9 Pt11 86.164(15)
Pt5 Pt8 Pt9 Pt11 172.526(14)
Pt10 Pt8 Pt9 Pt11 0.192(14)
C7 Pt4 Pt9 C17 -5.6(5)
C12 Pt4 Pt9 C17 -105.1(4)
C8 Pt4 Pt9 C17 94.6(5)
Pt6 Pt4 Pt9 C17 -155.1(4)
Pt5 Pt4 Pt9 C17 144.7(4)
Pt2 Pt4 Pt9 C17 -14.9(5)
C7 Pt4 Pt9 C18 98.4(4)
C12 Pt4 Pt9 C18 -1.1(4)
C8 Pt4 Pt9 C18 -161.4(4)
Pt6 Pt4 Pt9 C18 -51.1(3)
Pt5 Pt4 Pt9 C18 -111.2(3)
Pt2 Pt4 Pt9 C18 89.1(4)
C7 Pt4 Pt9 C16 -102.0(4)
C12 Pt4 Pt9 C16 158.6(4)
C8 Pt4 Pt9 C16 -1.8(4)
Pt6 Pt4 Pt9 C16 108.6(3)
Pt5 Pt4 Pt9 C16 48.4(3)
Pt2 Pt4 Pt9 C16 -111.3(4)
C7 Pt4 Pt9 Pt7 148.9(3)
C12 Pt4 Pt9 Pt7 49.4(3)
C8 Pt4 Pt9 Pt7 -110.9(3)
Pt6 Pt4 Pt9 Pt7 -0.543(15)
Pt5 Pt4 Pt9 Pt7 -60.739(15)
Pt2 Pt4 Pt9 Pt7 139.6(3)
C7 Pt4 Pt9 Pt8 -151.3(3)
C12 Pt4 Pt9 Pt8 109.3(3)
C8 Pt4 Pt9 Pt8 -51.1(3)
Pt6 Pt4 Pt9 Pt8 59.311(15)
Pt5 Pt4 Pt9 Pt8 -0.885(15)
Pt2 Pt4 Pt9 Pt8 -160.6(3)
C7 Pt4 Pt9 Pt11 75.9(3)
C12 Pt4 Pt9 Pt11 -23.6(3)
C8 Pt4 Pt9 Pt11 176.1(3)
Pt6 Pt4 Pt9 Pt11 -73.56(9)
Pt5 Pt4 Pt9 Pt11 -133.75(9)
Pt2 Pt4 Pt9 Pt11 66.6(4)
C15 Pt8 Pt10 C19 -0.3(5)
C14 Pt8 Pt10 C19 97.9(4)
C16 Pt8 Pt10 C19 -100.4(4)
Pt7 Pt8 Pt10 C19 148.4(3)
Pt9 Pt8 Pt10 C19 -151.2(3)
Pt5 Pt8 Pt10 C19 165.4(3)
C15 Pt8 Pt10 C24 -97.9(5)
C14 Pt8 Pt10 C24 0.4(4)
C16 Pt8 Pt10 C24 162.1(4)
Pt7 Pt8 Pt10 C24 50.9(3)
Pt9 Pt8 Pt10 C24 111.3(3)
Pt5 Pt8 Pt10 C24 67.9(3)
C15 Pt8 Pt10 C20 99.2(5)
C14 Pt8 Pt10 C20 -162.6(4)
C16 Pt8 Pt10 C20 -0.8(4)
Pt7 Pt8 Pt10 C20 -112.1(3)
Pt9 Pt8 Pt10 C20 -51.7(3)
Pt5 Pt8 Pt10 C20 -95.0(3)
C15 Pt8 Pt10 Pt11 150.6(4)
C14 Pt8 Pt10 Pt11 -111.1(3)
C16 Pt8 Pt10 Pt11 50.6(3)
Pt7 Pt8 Pt10 Pt11 -60.656(18)
Pt9 Pt8 Pt10 Pt11 -0.222(17)
Pt5 Pt8 Pt10 Pt11 -43.59(10)
C15 Pt8 Pt10 Pt12 -148.3(4)
C14 Pt8 Pt10 Pt12 -50.1(3)
C16 Pt8 Pt10 Pt12 111.6(3)
Pt7 Pt8 Pt10 Pt12 0.372(17)
Pt9 Pt8 Pt10 Pt12 60.806(17)
Pt5 Pt8 Pt10 Pt12 17.44(10)
C19 Pt10 Pt11 C21 5.6(9)
C24 Pt10 Pt11 C21 157.9(8)
C20 Pt10 Pt11 C21 -12.0(8)
Pt12 Pt10 Pt11 C21 162.7(7)
Pt8 Pt10 Pt11 C21 -102.8(7)
C19 Pt10 Pt11 C22 -152.9(6)
C24 Pt10 Pt11 C22 -0.6(4)
C20 Pt10 Pt11 C22 -170.6(5)
Pt12 Pt10 Pt11 C22 4.2(3)
Pt8 Pt10 Pt11 C22 98.7(3)
C19 Pt10 Pt11 C20 17.7(7)
C24 Pt10 Pt11 C20 169.9(5)
Pt12 Pt10 Pt11 C20 174.8(4)
Pt8 Pt10 Pt11 C20 -90.7(4)
C19 Pt10 Pt11 Pt12 -157.1(5)
C24 Pt10 Pt11 Pt12 -4.8(3)
C20 Pt10 Pt11 Pt12 -174.8(4)
Pt8 Pt10 Pt11 Pt12 94.525(16)
C19 Pt10 Pt11 Pt9 108.6(5)
C24 Pt10 Pt11 Pt9 -99.1(3)
C20 Pt10 Pt11 Pt9 90.9(4)
Pt12 Pt10 Pt11 Pt9 -94.331(15)
Pt8 Pt10 Pt11 Pt9 0.194(15)
C17 Pt9 Pt11 C21 5.2(5)
C18 Pt9 Pt11 C21 -100.4(5)
C16 Pt9 Pt11 C21 100.2(5)
Pt7 Pt9 Pt11 C21 -150.3(4)
Pt8 Pt9 Pt11 C21 150.0(4)
Pt4 Pt9 Pt11 C21 -77.7(4)
C17 Pt9 Pt11 C22 106.8(5)
C18 Pt9 Pt11 C22 1.2(4)
C16 Pt9 Pt11 C22 -158.2(4)
Pt7 Pt9 Pt11 C22 -48.7(3)
Pt8 Pt9 Pt11 C22 -108.4(3)
Pt4 Pt9 Pt11 C22 23.9(3)
C17 Pt9 Pt11 C20 -94.4(5)
C18 Pt9 Pt11 C20 160.0(4)
C16 Pt9 Pt11 C20 0.5(4)
Pt7 Pt9 Pt11 C20 110.1(3)
Pt8 Pt9 Pt11 C20 50.4(3)
Pt4 Pt9 Pt11 C20 -177.4(3)
C17 Pt9 Pt11 Pt10 -145.1(4)
C18 Pt9 Pt11 Pt10 109.4(3)
C16 Pt9 Pt11 Pt10 -50.1(3)
Pt7 Pt9 Pt11 Pt10 59.467(16)
Pt8 Pt9 Pt11 Pt10 -0.220(17)
Pt4 Pt9 Pt11 Pt10 132.03(9)
C17 Pt9 Pt11 Pt12 155.3(4)
C18 Pt9 Pt11 Pt12 49.7(3)
C16 Pt9 Pt11 Pt12 -109.8(3)
Pt7 Pt9 Pt11 Pt12 -0.188(16)
Pt8 Pt9 Pt11 Pt12 -59.875(17)
Pt4 Pt9 Pt11 Pt12 72.37(9)
C19 Pt10 Pt12 C23 -8.8(8)
C24 Pt10 Pt12 C23 6.5(7)
C20 Pt10 Pt12 C23 -163.2(7)
Pt11 Pt10 Pt12 C23 -167.6(6)
Pt8 Pt10 Pt12 C23 96.8(6)
C19 Pt10 Pt12 C22 154.7(6)
C24 Pt10 Pt12 C22 170.0(5)
C20 Pt10 Pt12 C22 0.2(4)
Pt11 Pt10 Pt12 C22 -4.1(3)
Pt8 Pt10 Pt12 C22 -99.7(3)
C19 Pt10 Pt12 C24 -15.3(6)
C20 Pt10 Pt12 C24 -169.7(5)
Pt11 Pt10 Pt12 C24 -174.1(3)
Pt8 Pt10 Pt12 C24 90.3(3)
C19 Pt10 Pt12 Pt11 158.8(5)
C24 Pt10 Pt12 Pt11 174.1(3)
C20 Pt10 Pt12 Pt11 4.4(3)
Pt8 Pt10 Pt12 Pt11 -95.612(16)
C19 Pt10 Pt12 Pt7 -105.9(5)
C24 Pt10 Pt12 Pt7 -90.6(3)
C20 Pt10 Pt12 Pt7 99.7(3)
Pt11 Pt10 Pt12 Pt7 95.290(15)
Pt8 Pt10 Pt12 Pt7 -0.322(15)
C21 Pt11 Pt12 C23 2.9(9)
C22 Pt11 Pt12 C23 -7.8(8)
C20 Pt11 Pt12 C23 162.8(7)
Pt10 Pt11 Pt12 C23 167.1(7)
Pt9 Pt11 Pt12 C23 -112.6(7)
C21 Pt11 Pt12 C22 10.7(8)
C20 Pt11 Pt12 C22 170.5(5)
Pt10 Pt11 Pt12 C22 174.8(4)
Pt9 Pt11 Pt12 C22 -104.8(4)
C21 Pt11 Pt12 C24 -159.3(7)
C22 Pt11 Pt12 C24 -170.0(5)
C20 Pt11 Pt12 C24 0.5(4)
Pt10 Pt11 Pt12 C24 4.8(3)
Pt9 Pt11 Pt12 C24 85.2(3)
C21 Pt11 Pt12 Pt10 -164.1(7)
C22 Pt11 Pt12 Pt10 -174.8(4)
C20 Pt11 Pt12 Pt10 -4.3(3)
Pt9 Pt11 Pt12 Pt10 80.369(15)
C21 Pt11 Pt12 Pt7 115.7(7)
C22 Pt11 Pt12 Pt7 105.0(4)
C20 Pt11 Pt12 Pt7 -84.5(3)
Pt10 Pt11 Pt12 Pt7 -80.207(14)
Pt9 Pt11 Pt12 Pt7 0.162(14)
C13 Pt7 Pt12 C23 1.8(5)
C14 Pt7 Pt12 C23 -98.2(5)
C18 Pt7 Pt12 C23 103.1(5)
Pt9 Pt7 Pt12 C23 152.0(4)
Pt8 Pt7 Pt12 C23 -148.1(4)
Pt6 Pt7 Pt12 C23 42.9(4)
C13 Pt7 Pt12 C22 -102.3(5)
C14 Pt7 Pt12 C22 157.8(4)
C18 Pt7 Pt12 C22 -1.0(4)
Pt9 Pt7 Pt12 C22 47.9(3)
Pt8 Pt7 Pt12 C22 107.8(3)
Pt6 Pt7 Pt12 C22 -61.2(3)
C13 Pt7 Pt12 C24 99.9(4)
C14 Pt7 Pt12 C24 -0.1(4)
C18 Pt7 Pt12 C24 -158.8(4)
Pt9 Pt7 Pt12 C24 -110.0(3)
Pt8 Pt7 Pt12 C24 -50.0(3)
Pt6 Pt7 Pt12 C24 140.9(3)
C13 Pt7 Pt12 Pt10 150.3(3)
C14 Pt7 Pt12 Pt10 50.3(3)
C18 Pt7 Pt12 Pt10 -108.4(3)
Pt9 Pt7 Pt12 Pt10 -59.578(16)
Pt8 Pt7 Pt12 Pt10 0.368(17)
Pt6 Pt7 Pt12 Pt10 -168.66(9)
C13 Pt7 Pt12 Pt11 -150.4(3)
C14 Pt7 Pt12 Pt11 109.7(3)
C18 Pt7 Pt12 Pt11 -49.0(3)
Pt9 Pt7 Pt12 Pt11 -0.187(16)
Pt8 Pt7 Pt12 Pt11 59.759(18)
Pt6 Pt7 Pt12 Pt11 -109.27(9)
C2 Pt1 C1 O1 132(17)
C6 Pt1 C1 O1 -33(17)
Pt3 Pt1 C1 O1 -31(18)
Pt2 Pt1 C1 O1 125(17)
Pt6 Pt1 C1 O1 -129(17)
C3 Pt2 C2 O2 -0.5(12)
C4 Pt2 C2 O2 -148.8(10)
Pt3 Pt2 C2 O2 -175.0(11)
Pt1 Pt2 C2 O2 -179.7(14)
Pt4 Pt2 C2 O2 95.7(11)
C3 Pt2 C2 Pt1 179.1(4)
C4 Pt2 C2 Pt1 30.8(10)
Pt3 Pt2 C2 Pt1 4.6(3)
Pt4 Pt2 C2 Pt1 -84.7(2)
C1 Pt1 C2 O2 4.3(13)
C6 Pt1 C2 O2 146.0(12)
Pt3 Pt1 C2 O2 175.0(12)
Pt2 Pt1 C2 O2 179.6(15)
Pt6 Pt1 C2 O2 -98.4(13)
C1 Pt1 C2 Pt2 -175.3(3)
C6 Pt1 C2 Pt2 -33.7(10)
Pt3 Pt1 C2 Pt2 -4.6(3)
Pt6 Pt1 C2 Pt2 82.0(2)
C2 Pt2 C3 O3 54(18)
C4 Pt2 C3 O3 -138(18)
Pt3 Pt2 C3 O3 -138(18)
Pt1 Pt2 C3 O3 56(18)
Pt4 Pt2 C3 O3 -44(18)
C3 Pt2 C4 O4 -2.9(12)
C2 Pt2 C4 O4 144.1(11)
Pt3 Pt2 C4 O4 177.1(13)
Pt1 Pt2 C4 O4 168.5(10)
Pt4 Pt2 C4 O4 -99.3(11)
C3 Pt2 C4 Pt3 180.0(3)
C2 Pt2 C4 Pt3 -33.0(10)
Pt1 Pt2 C4 Pt3 -8.6(3)
Pt4 Pt2 C4 Pt3 83.6(2)
C5 Pt3 C4 O4 1.7(12)
C6 Pt3 C4 O4 -134.2(12)
Pt2 Pt3 C4 O4 -177.0(13)
Pt1 Pt3 C4 O4 -168.4(11)
Pt5 Pt3 C4 O4 93.6(11)
C5 Pt3 C4 Pt2 178.7(3)
C6 Pt3 C4 Pt2 42.8(10)
Pt1 Pt3 C4 Pt2 8.6(3)
Pt5 Pt3 C4 Pt2 -89.4(2)
C4 Pt3 C5 O5 -159(17)
C6 Pt3 C5 O5 3(17)
Pt2 Pt3 C5 O5 -157(16)
Pt1 Pt3 C5 O5 3(17)
Pt5 Pt3 C5 O5 105(17)
C5 Pt3 C6 O6 -1.1(13)
C4 Pt3 C6 O6 134.8(11)
Pt2 Pt3 C6 O6 168.2(11)
Pt1 Pt3 C6 O6 178.8(14)
Pt5 Pt3 C6 O6 -94.0(12)
C5 Pt3 C6 Pt1 -179.9(3)
C4 Pt3 C6 Pt1 -43.9(10)
Pt2 Pt3 C6 Pt1 -10.6(3)
Pt5 Pt3 C6 Pt1 87.3(2)
C1 Pt1 C6 O6 0.2(13)
C2 Pt1 C6 O6 -141.8(12)
Pt3 Pt1 C6 O6 -178.7(15)
Pt2 Pt1 C6 O6 -168.2(12)
Pt6 Pt1 C6 O6 101.9(13)
C1 Pt1 C6 Pt3 178.9(3)
C2 Pt1 C6 Pt3 36.9(10)
Pt2 Pt1 C6 Pt3 10.5(3)
Pt6 Pt1 C6 Pt3 -79.4(2)
C12 Pt4 C7 O7 150(35)
C8 Pt4 C7 O7 -38(35)
Pt6 Pt4 C7 O7 150(34)
Pt5 Pt4 C7 O7 -36(35)
Pt9 Pt4 C7 O7 54(35)
Pt2 Pt4 C7 O7 -127(35)
C9 Pt5 C8 O8 4.1(13)
C10 Pt5 C8 O8 -154.9(11)
Pt4 Pt5 C8 O8 -177.5(14)
Pt6 Pt5 C8 O8 -171.8(11)
Pt8 Pt5 C8 O8 94.2(12)
Pt3 Pt5 C8 O8 -88.3(12)
C9 Pt5 C8 Pt4 -178.5(3)
C10 Pt5 C8 Pt4 22.5(12)
Pt6 Pt5 C8 Pt4 5.6(3)
Pt8 Pt5 C8 Pt4 -88.4(2)
Pt3 Pt5 C8 Pt4 89.2(2)
C7 Pt4 C8 O8 -3.5(12)
C12 Pt4 C8 O8 154.6(10)
Pt6 Pt4 C8 O8 172.0(10)
Pt5 Pt4 C8 O8 177.6(13)
Pt9 Pt4 C8 O8 -93.3(11)
Pt2 Pt4 C8 O8 84.1(11)
C7 Pt4 C8 Pt5 178.9(3)
C12 Pt4 C8 Pt5 -23.0(11)
Pt6 Pt4 C8 Pt5 -5.6(3)
Pt9 Pt4 C8 Pt5 89.1(2)
Pt2 Pt4 C8 Pt5 -93.5(2)
C10 Pt5 C9 O9 -22(67)
C8 Pt5 C9 O9 165(67)
Pt4 Pt5 C9 O9 162(66)
Pt6 Pt5 C9 O9 -22(67)
Pt8 Pt5 C9 O9 73(67)
Pt3 Pt5 C9 O9 -107(67)
C9 Pt5 C10 O10 0.2(13)
C8 Pt5 C10 O10 159.3(10)
Pt4 Pt5 C10 O10 177.8(12)
Pt6 Pt5 C10 O10 -180.0(14)
Pt8 Pt5 C10 O10 -90.3(12)
Pt3 Pt5 C10 O10 92.2(12)
C9 Pt5 C10 Pt6 -179.8(3)
C8 Pt5 C10 Pt6 -20.7(12)
Pt4 Pt5 C10 Pt6 -2.2(3)
Pt8 Pt5 C10 Pt6 89.7(2)
Pt3 Pt5 C10 Pt6 -87.8(2)
C11 Pt6 C10 O10 0.3(13)
C12 Pt6 C10 O10 -166.8(10)
Pt4 Pt6 C10 O10 -177.8(11)
Pt5 Pt6 C10 O10 180.0(14)
Pt7 Pt6 C10 O10 95.7(12)
Pt1 Pt6 C10 O10 -85.0(12)
C11 Pt6 C10 Pt5 -179.7(3)
C12 Pt6 C10 Pt5 13.2(12)
Pt4 Pt6 C10 Pt5 2.2(3)
Pt7 Pt6 C10 Pt5 -84.3(2)
Pt1 Pt6 C10 Pt5 95.0(2)
C12 Pt6 C11 O11 136(16)
C10 Pt6 C11 O11 -39(16)
Pt4 Pt6 C11 O11 137(16)
Pt5 Pt6 C11 O11 -40(17)
Pt7 Pt6 C11 O11 -132(16)
Pt1 Pt6 C11 O11 52(16)
C7 Pt4 C12 O12 -0.9(12)
C8 Pt4 C12 O12 -159.1(10)
Pt6 Pt4 C12 O12 179.4(13)
Pt5 Pt4 C12 O12 -177.7(10)
Pt9 Pt4 C12 O12 89.7(11)
Pt2 Pt4 C12 O12 -87.5(11)
C7 Pt4 C12 Pt6 179.7(3)
C8 Pt4 C12 Pt6 21.5(11)
Pt5 Pt4 C12 Pt6 2.9(3)
Pt9 Pt4 C12 Pt6 -89.7(2)
Pt2 Pt4 C12 Pt6 93.1(2)
C11 Pt6 C12 O12 0.2(13)
C10 Pt6 C12 O12 167.1(10)
Pt4 Pt6 C12 O12 -179.4(14)
Pt5 Pt6 C12 O12 177.7(11)
Pt7 Pt6 C12 O12 -95.3(12)
Pt1 Pt6 C12 O12 84.1(12)
C11 Pt6 C12 Pt4 179.5(3)
C10 Pt6 C12 Pt4 -13.6(12)
Pt5 Pt6 C12 Pt4 -2.9(3)
Pt7 Pt6 C12 Pt4 84.1(2)
Pt1 Pt6 C12 Pt4 -96.6(2)
C14 Pt7 C13 O13 -130(49)
C18 Pt7 C13 O13 56(49)
Pt9 Pt7 C13 O13 60(49)
Pt8 Pt7 C13 O13 -131(49)
Pt6 Pt7 C13 O13 -36(49)
Pt12 Pt7 C13 O13 136(49)
C15 Pt8 C14 O14 -0.5(12)
C16 Pt8 C14 O14 -163.4(10)
Pt7 Pt8 C14 O14 -179.3(13)
Pt9 Pt8 C14 O14 -174.9(11)
Pt5 Pt8 C14 O14 94.8(12)
Pt10 Pt8 C14 O14 -95.6(12)
C15 Pt8 C14 Pt7 178.8(3)
C16 Pt8 C14 Pt7 15.9(12)
Pt9 Pt8 C14 Pt7 4.4(3)
Pt5 Pt8 C14 Pt7 -85.9(2)
Pt10 Pt8 C14 Pt7 83.8(2)
C13 Pt7 C14 O14 0.3(12)
C18 Pt7 C14 O14 164.4(10)
Pt9 Pt7 C14 O14 174.9(10)
Pt8 Pt7 C14 O14 179.3(13)
Pt6 Pt7 C14 O14 -89.5(11)
Pt12 Pt7 C14 O14 83.7(11)
C13 Pt7 C14 Pt8 -179.0(3)
C18 Pt7 C14 Pt8 -15.0(11)
Pt9 Pt7 C14 Pt8 -4.4(3)
Pt6 Pt7 C14 Pt8 91.2(2)
Pt12 Pt7 C14 Pt8 -95.7(2)
C14 Pt8 C15 O15 6(22)
C16 Pt8 C15 O15 -180(100)
Pt7 Pt8 C15 O15 8(22)
Pt9 Pt8 C15 O15 175(100)
Pt5 Pt8 C15 O15 -85(22)
Pt10 Pt8 C15 O15 93(22)
C15 Pt8 C16 O16 2.9(13)
C14 Pt8 C16 O16 165.7(10)
Pt7 Pt8 C16 O16 178.7(12)
Pt9 Pt8 C16 O16 179.7(14)
Pt5 Pt8 C16 O16 -93.1(12)
Pt10 Pt8 C16 O16 98.1(12)
C15 Pt8 C16 Pt9 -176.9(3)
C14 Pt8 C16 Pt9 -14.0(12)
Pt7 Pt8 C16 Pt9 -1.0(3)
Pt5 Pt8 C16 Pt9 87.2(2)
Pt10 Pt8 C16 Pt9 -81.6(2)
C17 Pt9 C16 O16 -2.7(12)
C18 Pt9 C16 O16 -174.1(10)
Pt7 Pt9 C16 O16 -178.8(10)
Pt8 Pt9 C16 O16 -179.8(13)
Pt4 Pt9 C16 O16 94.2(11)
Pt11 Pt9 C16 O16 -85.4(11)
C17 Pt9 C16 Pt8 177.0(4)
C18 Pt9 C16 Pt8 5.7(12)
Pt7 Pt9 C16 Pt8 1.0(3)
Pt4 Pt9 C16 Pt8 -86.0(2)
Pt11 Pt9 C16 Pt8 94.4(2)
C18 Pt9 C17 O17 142(16)
C16 Pt9 C17 O17 -34(16)
Pt7 Pt9 C17 O17 137(16)
Pt8 Pt9 C17 O17 -30(16)
Pt4 Pt9 C17 O17 -129(16)
Pt11 Pt9 C17 O17 62(16)
C17 Pt9 C18 O18 4.4(14)
C16 Pt9 C18 O18 175.5(10)
Pt7 Pt9 C18 O18 -178.8(15)
Pt8 Pt9 C18 O18 -179.9(12)
Pt4 Pt9 C18 O18 -91.5(13)
Pt11 Pt9 C18 O18 84.2(13)
C17 Pt9 C18 Pt7 -176.8(4)
C16 Pt9 C18 Pt7 -5.7(12)
Pt8 Pt9 C18 Pt7 -1.1(3)
Pt4 Pt9 C18 Pt7 87.2(2)
Pt11 Pt9 C18 Pt7 -97.0(2)
C13 Pt7 C18 O18 -3.8(12)
C14 Pt7 C18 O18 -168.0(9)
Pt9 Pt7 C18 O18 178.9(13)
Pt8 Pt7 C18 O18 180.0(10)
Pt6 Pt7 C18 O18 85.7(11)
Pt12 Pt7 C18 O18 -84.8(11)
C13 Pt7 C18 Pt9 177.3(3)
C14 Pt7 C18 Pt9 13.2(11)
Pt8 Pt7 C18 Pt9 1.1(3)
Pt6 Pt7 C18 Pt9 -93.2(2)
Pt12 Pt7 C18 Pt9 96.3(2)
C24 Pt10 C19 O19 -59(11)
C20 Pt10 C19 O19 109(11)
Pt11 Pt10 C19 O19 95(11)
Pt12 Pt10 C19 O19 -47(11)
Pt8 Pt10 C19 O19 -154(11)
C19 Pt10 C20 O20 7.2(14)
C24 Pt10 C20 O20 150.6(12)
Pt11 Pt10 C20 O20 178.2(16)
Pt12 Pt10 C20 O20 173.3(13)
Pt8 Pt10 C20 O20 -85.2(14)
C19 Pt10 C20 Pt11 -171.0(3)
C24 Pt10 C20 Pt11 -27.6(12)
Pt12 Pt10 C20 Pt11 -4.9(3)
Pt8 Pt10 C20 Pt11 96.6(2)
C21 Pt11 C20 O20 -4.3(14)
C22 Pt11 C20 O20 -153.8(12)
Pt10 Pt11 C20 O20 -178.3(15)
Pt12 Pt11 C20 O20 -173.5(12)
Pt9 Pt11 C20 O20 99.0(13)
C21 Pt11 C20 Pt10 174.0(4)
C22 Pt11 C20 Pt10 24.5(12)
Pt12 Pt11 C20 Pt10 4.8(3)
Pt9 Pt11 C20 Pt10 -82.8(2)
C22 Pt11 C21 O21 70(21)
C20 Pt11 C21 O21 -99(21)
Pt10 Pt11 C21 O21 -89(21)
Pt12 Pt11 C21 O21 62(22)
Pt9 Pt11 C21 O21 174(100)
C21 Pt11 C22 O22 2.0(15)
C20 Pt11 C22 O22 151.7(12)
Pt10 Pt11 C22 O22 171.4(13)
Pt12 Pt11 C22 O22 176.2(16)
Pt9 Pt11 C22 O22 -104.0(13)
C21 Pt11 C22 Pt12 -174.2(4)
C20 Pt11 C22 Pt12 -24.5(12)
Pt10 Pt11 C22 Pt12 -4.8(4)
Pt9 Pt11 C22 Pt12 79.8(3)
C23 Pt12 C22 O22 -0.2(14)
C24 Pt12 C22 O22 -151.5(11)
Pt10 Pt12 C22 O22 -171.6(12)
Pt11 Pt12 C22 O22 -176.3(15)
Pt7 Pt12 C22 O22 103.4(13)
C23 Pt12 C22 Pt11 176.1(4)
C24 Pt12 C22 Pt11 24.8(12)
Pt10 Pt12 C22 Pt11 4.7(4)
Pt7 Pt12 C22 Pt11 -80.3(3)
C22 Pt12 C23 O23 -126(21)
C24 Pt12 C23 O23 43(21)
Pt10 Pt12 C23 O23 38(21)
Pt11 Pt12 C23 O23 -120(20)
Pt7 Pt12 C23 O23 129(21)
C19 Pt10 C24 O24 -7.5(13)
C20 Pt10 C24 O24 -151.0(12)
Pt11 Pt10 C24 O24 -173.6(11)
Pt12 Pt10 C24 O24 -179.1(14)
Pt8 Pt10 C24 O24 84.7(12)
C19 Pt10 C24 Pt12 171.6(3)
C20 Pt10 C24 Pt12 28.0(12)
Pt11 Pt10 C24 Pt12 5.4(3)
Pt8 Pt10 C24 Pt12 -96.3(2)
C23 Pt12 C24 O24 2.5(14)
C22 Pt12 C24 O24 154.0(12)
Pt10 Pt12 C24 O24 179.0(15)
Pt11 Pt12 C24 O24 173.6(12)
Pt7 Pt12 C24 O24 -97.7(13)
C23 Pt12 C24 Pt10 -176.6(4)
C22 Pt12 C24 Pt10 -25.1(11)
Pt11 Pt12 C24 Pt10 -5.4(3)
Pt7 Pt12 C24 Pt10 83.3(2)
P4 Pt13 P1 C101 -50.4(4)
P3 Pt13 P1 C101 57(3)
P2 Pt13 P1 C101 138.5(4)
P4 Pt13 P1 C107 78.3(4)
P3 Pt13 P1 C107 -174(3)
P2 Pt13 P1 C107 -92.8(4)
P4 Pt13 P1 C113 -168.4(4)
P3 Pt13 P1 C113 -61(3)
P2 Pt13 P1 C113 20.5(4)
P4 Pt13 P2 C201 158.4(6)
P3 Pt13 P2 C201 69.2(4)
P1 Pt13 P2 C201 -108.9(4)
P4 Pt13 P2 C207 31.3(7)
P3 Pt13 P2 C207 -58.0(4)
P1 Pt13 P2 C207 123.9(4)
P4 Pt13 P2 C213 -85.8(7)
P3 Pt13 P2 C213 -175.0(3)
P1 Pt13 P2 C213 6.9(3)
P4 Pt13 P3 C301 -93.1(3)
P1 Pt13 P3 C301 159(3)
P2 Pt13 P3 C301 78.0(3)
P4 Pt13 P3 C307 135.8(4)
P1 Pt13 P3 C307 28(3)
P2 Pt13 P3 C307 -53.1(4)
P4 Pt13 P3 C313 17.4(4)
P1 Pt13 P3 C313 -90(3)
P2 Pt13 P3 C313 -171.5(3)
P3 Pt13 P4 C401 125.4(4)
P1 Pt13 P4 C401 -56.4(4)
P2 Pt13 P4 C401 35.2(7)
P3 Pt13 P4 C407 -108.4(4)
P1 Pt13 P4 C407 69.7(4)
P2 Pt13 P4 C407 161.3(6)
P3 Pt13 P4 C413 9.0(4)
P1 Pt13 P4 C413 -172.9(4)
P2 Pt13 P4 C413 -81.3(7)
C107 P1 C101 C106 153.7(7)
C113 P1 C101 C106 43.5(8)
Pt13 P1 C101 C106 -75.8(8)
C107 P1 C101 C102 -26.0(9)
C113 P1 C101 C102 -136.1(8)
Pt13 P1 C101 C102 104.6(7)
C106 C101 C102 C103 2.7(14)
P1 C101 C102 C103 -177.7(8)
C101 C102 C103 C104 -2.0(15)
C102 C103 C104 C105 0.3(15)
C103 C104 C105 C106 0.7(15)
C104 C105 C106 C101 0.1(15)
C102 C101 C106 C105 -1.7(14)
P1 C101 C106 C105 178.6(7)
C101 P1 C107 C112 142.8(8)
C113 P1 C107 C112 -107.2(8)
Pt13 P1 C107 C112 7.5(9)
C101 P1 C107 C108 -43.5(9)
C113 P1 C107 C108 66.4(9)
Pt13 P1 C107 C108 -178.9(7)
C112 C107 C108 C109 0.5(15)
P1 C107 C108 C109 -173.2(8)
C107 C108 C109 C110 -1.0(16)
C108 C109 C110 C111 1.4(17)
C109 C110 C111 C112 -1.2(17)
C110 C111 C112 C107 0.6(17)
C108 C107 C112 C111 -0.3(15)
P1 C107 C112 C111 173.5(8)
C101 P1 C113 C213 -179.3(6)
C107 P1 C113 C213 67.8(7)
Pt13 P1 C113 C213 -50.6(7)
C207 P2 C201 C202 131.4(8)
C213 P2 C201 C202 -118.4(8)
Pt13 P2 C201 C202 0.2(9)
C207 P2 C201 C206 -50.3(9)
C213 P2 C201 C206 59.9(9)
Pt13 P2 C201 C206 178.5(6)
C206 C201 C202 C203 -1.5(14)
P2 C201 C202 C203 176.8(7)
C201 C202 C203 C204 2.4(15)
C202 C203 C204 C205 -1.7(15)
C203 C204 C205 C206 0.0(16)
C204 C205 C206 C201 0.9(16)
C202 C201 C206 C205 -0.2(15)
P2 C201 C206 C205 -178.5(8)
C201 P2 C207 C208 -28.6(10)
C213 P2 C207 C208 -137.8(9)
Pt13 P2 C207 C208 103.2(8)
C201 P2 C207 C212 154.0(8)
C213 P2 C207 C212 44.8(10)
Pt13 P2 C207 C212 -74.2(9)
C212 C207 C208 C209 0.9(15)
P2 C207 C208 C209 -176.5(8)
C207 C208 C209 C210 0.1(16)
C208 C209 C210 C211 -0.9(17)
C209 C210 C211 C212 0.7(17)
C210 C211 C212 C207 0.3(16)
C208 C207 C212 C211 -1.1(16)
P2 C207 C212 C211 176.4(8)
P1 C113 C213 P2 56.8(7)
C201 P2 C213 C113 85.6(7)
C207 P2 C213 C113 -162.5(7)
Pt13 P2 C213 C113 -38.7(7)
C307 P3 C301 C302 139.5(8)
C313 P3 C301 C302 -110.8(8)
Pt13 P3 C301 C302 2.9(9)
C307 P3 C301 C306 -47.1(9)
C313 P3 C301 C306 62.6(9)
Pt13 P3 C301 C306 176.3(7)
C306 C301 C302 C303 1.3(15)
P3 C301 C302 C303 175.0(8)
C301 C302 C303 C304 -2.8(15)
C302 C303 C304 C305 3.1(16)
C303 C304 C305 C306 -1.9(17)
C304 C305 C306 C301 0.5(16)
C302 C301 C306 C305 -0.2(14)
P3 C301 C306 C305 -173.8(8)
C301 P3 C307 C312 155.8(7)
C313 P3 C307 C312 47.9(8)
Pt13 P3 C307 C312 -71.7(8)
C301 P3 C307 C308 -26.6(9)
C313 P3 C307 C308 -134.5(8)
Pt13 P3 C307 C308 105.9(7)
C312 C307 C308 C309 3.7(14)
P3 C307 C308 C309 -173.9(7)
C307 C308 C309 C310 -2.9(15)
C308 C309 C310 C311 1.0(15)
C309 C310 C311 C312 0.0(15)
C310 C311 C312 C307 0.9(14)
C308 C307 C312 C311 -2.7(13)
P3 C307 C312 C311 175.0(7)
C301 P3 C313 C413 70.8(8)
C307 P3 C313 C413 -175.8(7)
Pt13 P3 C313 C413 -47.2(7)
C407 P4 C401 C402 -26.9(10)
C413 P4 C401 C402 -136.6(9)
Pt13 P4 C401 C402 105.4(8)
C407 P4 C401 C406 155.8(8)
C413 P4 C401 C406 46.1(9)
Pt13 P4 C401 C406 -71.9(9)
C406 C401 C402 C403 4.3(15)
P4 C401 C402 C403 -173.0(8)
C401 C402 C403 C404 -3.2(16)
C402 C403 C404 C405 0.3(16)
C403 C404 C405 C406 1.4(16)
C404 C405 C406 C401 -0.2(16)
C402 C401 C406 C405 -2.7(15)
P4 C401 C406 C405 174.7(8)
C401 P4 C407 C412 -57.4(10)
C413 P4 C407 C412 53.5(10)
Pt13 P4 C407 C412 173.2(7)
C401 P4 C407 C408 127.6(8)
C413 P4 C407 C408 -121.5(9)
Pt13 P4 C407 C408 -1.9(10)
C412 C407 C408 C409 1.2(16)
P4 C407 C408 C409 176.2(8)
C407 C408 C409 C410 -0.9(16)
C408 C409 C410 C411 -0.5(16)
C409 C410 C411 C412 1.5(17)
C408 C407 C412 C411 -0.1(17)
P4 C407 C412 C411 -175.1(9)
C410 C411 C412 C407 -1.2(17)
P3 C313 C413 P4 55.8(8)
C401 P4 C413 C313 -161.7(7)
C407 P4 C413 C313 86.7(8)
Pt13 P4 C413 C313 -40.0(8)
C502 N1 C501 O501 -2.1(19)
C503 N1 C501 O501 -178.8(12)
C602 N2 C601 O601 1(2)
C603 N2 C601 O601 -177.4(13)
